data_4131446
loop_
_publ_author_name
'Gropp, Cornelius'
'Husch, Tamara'
'Trapp, Nils'
'Reiher, Markus'
'Diederich, Fran\,cois'

_publ_section_title
;
 Dispersion and Halogen-Bonding Interactions: Binding of the Axial
 Conformers of Monohalo- and (+-)-trans-1,2-Dihalocyclohexanes in
 Enantiopure Alleno-Acetylenic Cages.
;
_journal_issue 35
_journal_name_full 'Journal of the American Chemical Society'
_journal_page_first 12190
_journal_page_last 12200
_journal_paper_doi 10.1021/jacs.7b05461
_journal_volume 139
_journal_year 2017
_chemical_absolute_configuration ad
_chemical_formula_moiety 'C128 H168 O12, C6 H10 Br2, C2 H3 N'
_chemical_formula_sum 'C136 H181 Br2 N O12'
_chemical_formula_weight 2181.63
_space_group_crystal_system orthorhombic
_space_group_IT_number 19
_space_group_name_Hall 'P 2ac 2ab'
_space_group_name_H-M_alt 'P 21 21 21'
_atom_sites_solution_hydrogens geom
_atom_sites_solution_primary dual
_audit_creation_date 2016-11-30
_audit_creation_method
;
Olex2 1.2
(compiled 2016.11.24 svn.r3356 for OlexSys, GUI svn.r5267)
;
_cell_angle_alpha 90
_cell_angle_beta 90
_cell_angle_gamma 90
_cell_formula_units_Z 4
_cell_length_a 15.46290(10)
_cell_length_b 18.22110(10)
_cell_length_c 46.7056(3)
_cell_measurement_reflns_used 197179
_cell_measurement_temperature 100.0(1)
_cell_measurement_theta_max 78.4720
_cell_measurement_theta_min 3.4140
_cell_volume 13159.35(14)
_computing_cell_refinement 'CrysAlisPro 1.171.39.9f (Rigaku OD, 2015)'
_computing_data_collection 'CrysAlisPro 1.171.39.9f (Rigaku OD, 2015)'
_computing_data_reduction 'CrysAlisPro 1.171.39.9f (Rigaku OD, 2015)'
_computing_molecular_graphics 'Olex2 (Dolomanov et al., 2009)'
_computing_publication_material 'Olex2 (Dolomanov et al., 2009)'
_computing_structure_refinement 'XL (Sheldrick, 2008)'
_computing_structure_solution 'XT (Sheldrick, 2015)'
_diffrn_ambient_environment N~2~
_diffrn_ambient_temperature 100.0(1)
_diffrn_detector 'CCD plate'
_diffrn_detector_type 'Pilatus 300K'
_diffrn_measured_fraction_theta_full 0.9995
_diffrn_measured_fraction_theta_max 0.9902
_diffrn_measurement_details
;
List of Runs (angles in degrees, time in seconds):

  # Type    Start    End  Width  t~exp~   \w     \q     \k     \f   Frames
--------------------------------------------------------------------------
  1  \w   -125.00 -40.00   0.50    1.50    --  -50.21 -19.00  90.00  170
  2  \w   -125.00 -40.00   0.50    1.50    --  -50.21 -19.00 150.00  170
  3  \w   -125.00 -40.00   0.50    1.50    --  -50.21 -19.00  30.00  170
  4  \w   -125.00 -40.00   0.50    1.50    --  -50.21 -38.00  30.00  170
  5  \w   -115.00 -28.00   0.50    1.50    --  -50.21 -77.00 -30.00  174
  6  \w   -121.00 -35.00   0.50    1.50    --  -50.21 -57.00  30.00  172
  7  \w   -121.00 -35.00   0.50    1.50    --  -50.21 -57.00 -30.00  172
  8  \w   -125.00 -40.00   0.50    1.50    --  -50.21 -19.00-120.00  170
  9  \w   -121.00 -35.00   0.50    1.50    --  -50.21 -57.00-180.00  172
 10  \w    -94.00  -6.00   0.50    1.50    --  -50.21 121.00 161.00  176
 11  \w     59.00 120.00   0.50    1.50    --   50.21 178.00  30.00  122
 12  \w     28.00 115.00   0.50    1.50    --   50.21  77.00  90.00  174
 13  \w     36.00 121.00   0.50    1.50    --   50.21  57.00-180.00  170
 14  \w     28.00 115.00   0.50    1.50    --   50.21  77.00  30.00  174
 15  \w     40.00 125.00   0.50    1.50    --   50.21  38.00-120.00  170
 16  \w     28.00 115.00   0.50    1.50    --   50.21  77.00 150.00  174
 17  \w     40.00 125.00   0.50    1.50    --   50.21  38.00  90.00  170
 18  \w     28.00 115.00   0.50    1.50    --   50.21  77.00 -60.00  174
 19  \w     28.00 115.00   0.50    1.50    --   50.21  77.00-180.00  174
 20  \w     28.00 115.00   0.50    1.50    --   50.21  77.00-120.00  174
 21  \w   -135.00 -47.00   0.50    7.00    --  -70.00 -77.00 150.00  176
 22  \w   -135.00 -47.00   0.50    7.00    --  -70.00 -77.00 -30.00  176
 23  \w   -135.00 -47.00   0.50    7.00    --  -70.00 -77.00 -60.00  176
 24  \w   -135.00 -47.00   0.50    7.00    --  -70.00 -77.00  60.00  176
 25  \w    -95.00  -9.00   0.50    7.00    --  -70.00 125.00-180.00  172
 26  \w   -141.00 -55.00   0.50    7.00    --  -70.00 -57.00 -90.00  172
 27  \w   -135.00 -47.00   0.50    7.00    --  -70.00 -77.00  90.00  176
 28  \w   -135.00 -47.00   0.50    7.00    --  -70.00 -77.00-120.00  176
 29  \w   -135.00 -47.00   0.50    7.00    --  -70.00 -77.00 -90.00  176
 30  \w   -135.00 -47.00   0.50    7.00    --  -70.00 -77.00-180.00  176
 31  \w   -135.00 -47.00   0.50    7.00    --  -70.00 -77.00  30.00  176
 32  \w   -135.00 -47.00   0.50    7.00    --  -70.00 -77.00 120.00  176
 33  \w   -135.00 -47.00   0.50    7.00    --  -70.00 -77.00-150.00  176
 34  \w    -85.00   1.00   0.50    7.00    --  -70.00  57.00  90.00  172
 35  \w    -83.00 -47.00   0.50    7.00    --  -70.00 -77.00   0.00   72
 36  \w    126.00 171.00   0.50    7.00    --  107.75  77.00-120.00   90
 37  \w     85.00 113.00   0.50    7.00    --  107.75  77.00-120.00   56
 38  \w     57.00 109.00   0.50    7.00    --  107.75 -99.00-180.00  104
 39  \w     93.00 131.00   0.50    7.00    --  107.75  57.00  90.00   76
 40  \w     94.00 144.00   0.50    7.00    --  107.75  57.00-120.00  100
 41  \w     93.00 121.00   0.50    7.00    --  107.75  57.00 -90.00   56
 42  \w     85.00 172.00   0.50    7.00    --  107.75  77.00   0.00  174
 43  \w     98.00 156.00   0.50    7.00    --  107.75  38.00  30.00  116
 44  \w     86.00 111.00   0.50    7.00    --  107.75  77.00 -60.00   50
 45  \w     85.00 119.00   0.50    7.00    --  107.75  77.00-180.00   68
 46  \w     39.00 103.00   0.50    7.00    --  107.75 -99.00  60.00  128
 47  \w     85.00 173.00   0.50    7.00    --  107.75  77.00  30.00  176
 48  \w     40.00 105.00   0.50    7.00    --  107.75 -57.00 -60.00  130
 49  \w     37.00 105.00   0.50    7.00    --  107.75 -57.00 150.00  136
 50  \w    120.00 169.00   0.50    7.00    --  107.75  77.00 120.00   98
 51  \w     40.00 111.00   0.50    7.00    --  107.75 -99.00 -30.00  142
 52  \w     85.00 112.00   0.50    7.00    --  107.75  77.00 120.00   54
 53  \w    132.00 175.00   0.50    7.00    --  107.75  57.00-180.00   86
 54  \w     85.00 162.00   0.50    7.00    --  107.75  77.00-150.00  154
 55  \w     87.00 130.00   0.50    7.00    --  107.75 -77.00 150.00   86
 56  \w     93.00 128.00   0.50    7.00    --  107.75  57.00-180.00   70
 57  \w     94.00 122.00   0.50    7.00    --  107.75  57.00 150.00   56
 58  \w     85.00 164.00   0.50    7.00    --  107.75  77.00  90.00  158
 59  \w     93.00 133.00   0.50    7.00    --  107.75  57.00 -30.00   80
 60  \w     85.00 157.00   0.50    7.00    --  107.75  77.00 -30.00  144
 61  \w     39.00 106.00   0.50    7.00    --  107.75 -57.00  60.00  134
 62  \w     93.00 175.00   0.50    7.00    --  107.75  57.00 -60.00  164
 63  \w     85.00 168.00   0.50    7.00    --  107.75  77.00 -90.00  166
 64  \w     85.00 170.00   0.50    7.00    --  107.75  77.00  60.00  170
 65  \w     58.00 121.00   0.50    7.00    --  107.75-125.00 -30.00  126
 66  \w     98.00 125.00   0.50    7.00    --  107.75  38.00 150.00   54
 67  \w     93.00 125.00   0.50    7.00    --  107.75  57.00  60.00   64
 68  \w     85.00 172.00   0.50    7.00    --  107.75  77.00 150.00  174
 69  \w     93.00 145.00   0.50    7.00    --  107.75  57.00-150.00  104
 70  \w     39.00 111.00   0.50    7.00    --  107.75 -99.00  90.00  144
;
_diffrn_measurement_device 'four-circle diffractometer'
_diffrn_measurement_device_type 'XtaLAB Synergy, Dualflex, Pilatus 300K'
_diffrn_measurement_method '\w scans'
_diffrn_orient_matrix_type 'CrysAlisPro convention (1999,Acta A55,543-557)'
_diffrn_orient_matrix_UB_11 0.0718155000
_diffrn_orient_matrix_UB_12 -0.0410101000
_diffrn_orient_matrix_UB_13 0.0163626000
_diffrn_orient_matrix_UB_21 0.0478325000
_diffrn_orient_matrix_UB_22 -0.0140864000
_diffrn_orient_matrix_UB_23 -0.0283992000
_diffrn_orient_matrix_UB_31 0.0498035000
_diffrn_orient_matrix_UB_32 0.0725862000
_diffrn_orient_matrix_UB_33 0.0036904000
_diffrn_radiation_monochromator mirror
_diffrn_radiation_probe x-ray
_diffrn_radiation_type 'Cu K\a'
_diffrn_radiation_wavelength 1.54184
_diffrn_reflns_av_R_equivalents 0.0772
_diffrn_reflns_av_unetI/netI 0.0260
_diffrn_reflns_Laue_measured_fraction_full 1.000
_diffrn_reflns_Laue_measured_fraction_max 0.994
_diffrn_reflns_limit_h_max 19
_diffrn_reflns_limit_h_min -19
_diffrn_reflns_limit_k_max 23
_diffrn_reflns_limit_k_min -22
_diffrn_reflns_limit_l_max 59
_diffrn_reflns_limit_l_min -59
_diffrn_reflns_number 507977
_diffrn_reflns_point_group_measured_fraction_full 1.000
_diffrn_reflns_point_group_measured_fraction_max 0.990
_diffrn_reflns_theta_full 67.684
_diffrn_reflns_theta_max 79.598
_diffrn_reflns_theta_min 3.010
_diffrn_source 'micro-focus sealed X-ray tube'
_diffrn_source_type 'PhotonJet (Cu) X-ray Source'
_exptl_absorpt_coefficient_mu 1.209
_exptl_absorpt_correction_T_max 0.840
_exptl_absorpt_correction_T_min 0.196
_exptl_absorpt_correction_type gaussian
_exptl_absorpt_process_details
;
CrysAlisPro 1.171.39.9f (Rigaku Oxford Diffraction, 2015)
Numerical absorption correction based on gaussian integration over
			a multifaceted crystal model
Empirical absorption correction using spherical harmonics,
 implemented in SCALE3 ABSPACK scaling algorithm.
;
_exptl_crystal_colour 'clear colourless'
_exptl_crystal_colour_lustre clear
_exptl_crystal_colour_primary colourless
_exptl_crystal_density_diffrn 1.101
_exptl_crystal_description plate
_exptl_crystal_F_000 4680
_exptl_crystal_size_max 0.127
_exptl_crystal_size_mid 0.121
_exptl_crystal_size_min 0.034
_refine_diff_density_max 0.626
_refine_diff_density_min -0.615
_refine_diff_density_rms 0.050
_refine_ls_abs_structure_details
;
 Flack x determined using 10305 quotients [(I+)-(I-)]/[(I+)+(I-)]
 (Parsons, Flack and Wagner, Acta Cryst. B69 (2013) 249-259).
;
_refine_ls_abs_structure_Flack -0.020(3)
_refine_ls_extinction_method none
_refine_ls_goodness_of_fit_ref 1.042
_refine_ls_hydrogen_treatment constr
_refine_ls_matrix_type full
_refine_ls_number_parameters 1513
_refine_ls_number_reflns 28355
_refine_ls_number_restraints 281
_refine_ls_restrained_S_all 1.051
_refine_ls_R_factor_all 0.0568
_refine_ls_R_factor_gt 0.0489
_refine_ls_shift/su_max 0.002
_refine_ls_shift/su_mean 0.000
_refine_ls_structure_factor_coef Fsqd
_refine_ls_weighting_details 'w=1/[\s^2^(Fo^2^)+(0.0772P)^2^+4.9152P] where P=(Fo^2^+2Fc^2^)/3'
_refine_ls_weighting_scheme calc
_refine_ls_wR_factor_gt 0.1294
_refine_ls_wR_factor_ref 0.1361
_reflns_Friedel_coverage 0.844
_reflns_Friedel_fraction_full 1.000
_reflns_Friedel_fraction_max 0.986
_reflns_number_gt 25061
_reflns_number_total 28355
_reflns_threshold_expression 'I > 2\s(I)'
_cod_data_source_file ja7b05461_si_011.cif
_cod_data_source_block d160815_35_5
_cod_database_code 4131446
_chemical_oxdiff_formula 'C134 H178 Br2 O12'
_shelx_space_group_comment
;
The symmetry employed for this shelxl refinement is uniquely defined
by the following loop, which should always be used as a source of
symmetry information in preference to the above space-group names.
They are only intended as comments.
;
_diffrn_oxdiff_ac3_digest_frames
;
018d157e228b001343a3faf5990d294d9509804a3f6
;
_reflns_odcompleteness_completeness 99.95
_reflns_odcompleteness_iscentric 1
_reflns_odcompleteness_theta 66.97
_olex2_refinement_description
;
1. Fixed Uiso
 At 1.2 times of:
  All C(H) groups, All C(H,H) groups, All C(H,H,H,H) groups
 At 1.5 times of:
  All C(H,H,H) groups, All O(H) groups
2. Restrained distances
 C4-C3 \\sim C3-C2 \\sim C2-C1 \\sim C3-C2A \\sim C1A-C2A
 with sigma of 0.02
 C1-C3 \\sim C1A-C3 \\sim C2-C4 \\sim C2A-C4
 with sigma of 0.02
 C7-C9 \\sim C7A-C9A \\sim C8-C10 \\sim C8A-C10 \\sim C9-C11 \\sim C9A-C11
 with sigma of 0.02
 C11-C10 \\sim C9A-C10 \\sim C9-C10 \\sim C9A-C8A \\sim C9-C8 \\sim C8A-C7A
\\sim C8-C7
 with sigma of 0.02
 C6B-C1C \\sim C6B-C5C
 with sigma of 0.02
3. Rigid bond restraints
 C3, C4, C5, C10, C11, C1, C2, C7, C8, C9, C1A, C2A, C7A, C8A, C9A
 with sigma for 1-2 distances of 0.01 and sigma for 1-3 distances of 0.01
4. Uiso/Uaniso restraints and constraints
Uanis(C8A) \\sim Ueq, Uanis(C8) \\sim Ueq, Uanis(C7A) \\sim Ueq, Uanis(C7)
\\sim Ueq: with sigma of 0.02 and sigma for terminal atoms of 0.04
5. Rigid body (RIGU) restrains
 C3C, C6B, C1B, C5B, C1C, C5C, Br1B, C2B, C4B, Br1C, C2C, C4C, Br2B, C3B, Br2C
 with sigma for 1-2 distances of 0.004 and sigma for 1-3 distances of 0.004
 C3, C4, C10, C1, C2, C7, C8, C9, C1A, C2A, C7A, C8A, C9A, C11, C5
 with sigma for 1-2 distances of 0.004 and sigma for 1-3 distances of 0.004
6. Others
 Sof(H3BC)=Sof(H3BD)=Sof(H10C)=Sof(H10D)=Sof(C1A)=Sof(H1AA)=Sof(H1AB)=
 Sof(H1AC)=Sof(C2A)=Sof(H2AA)=Sof(H2AB)=Sof(C7A)=Sof(H7AA)=Sof(H7AB)=Sof(H7AC)=
 Sof(C8A)=Sof(H8AA)=Sof(H8AB)=Sof(C9A)=Sof(H9AA)=Sof(H9AB)=1-FVAR(1)
 Sof(H3AA)=Sof(H3AB)=Sof(H10A)=Sof(H10B)=Sof(C1)=Sof(H1A)=Sof(H1B)=Sof(H1C)=
 Sof(C2)=Sof(H2A)=Sof(H2B)=Sof(C7)=Sof(H7A)=Sof(H7B)=Sof(H7C)=Sof(C8)=Sof(H8A)=
 Sof(H8B)=Sof(C9)=Sof(H9A)=Sof(H9B)=FVAR(1)
 Sof(H6BC)=Sof(H6BD)=Sof(Br1C)=Sof(Br2C)=Sof(C1C)=Sof(H1CA)=Sof(C2C)=Sof(H2C)=
 Sof(C3C)=Sof(H3CA)=Sof(H3CB)=Sof(C4C)=Sof(H4CA)=Sof(H4CB)=Sof(C5C)=Sof(H5CA)=
 Sof(H5CB)=1-FVAR(2)
 Sof(H6BA)=Sof(H6BB)=Sof(Br1B)=Sof(Br2B)=Sof(C1B)=Sof(H1BA)=Sof(C2B)=Sof(H2BA)=
 Sof(C3B)=Sof(H3BA)=Sof(H3BB)=Sof(C4B)=Sof(H4BA)=Sof(H4BB)=Sof(C5B)=Sof(H5BA)=
 Sof(H5BB)=FVAR(2)
7.a Ternary CH refined with riding coordinates:
 C26(H26), C34(H34), C49(H49), C58(H58), C1B(H1BA), C2B(H2BA), C1C(H1CA),
 C2C(H2C)
7.b Secondary CH2 refined with riding coordinates:
 C3(H3BC,H3BD), C3(H3AA,H3AB), C4(H4A,H4B), C5(H5A,H5B), C6(H6A,H6B), C10(H10A,
 H10B), C10(H10C,H10D), C11(H11A,H11B), C12(H12A,H12B), C14(H14A,H14B),
 C15(H15A,H15B), C16(H16A,H16B), C17(H17A,H17B), C18(H18A,H18B), C20(H20A,H20B),
  C21(H21A,H21B), C22(H22A,H22B), C23(H23A,H23B), C24(H24A,H24B), C36(H36A,
 H36B), C73(H73A,H73B), C84(H84A,H84B), C128(H12Z,HJ), C2(H2A,H2B), C8(H8A,H8B),
  C9(H9A,H9B), C2A(H2AA,H2AB), C8A(H8AA,H8AB), C9A(H9AA,H9AB), C6B(H6BA,H6BB),
 C6B(H6BC,H6BD), C3B(H3BA,H3BB), C4B(H4BA,H4BB), C5B(H5BA,H5BB), C3C(H3CA,H3CB),
  C4C(H4CA,H4CB), C5C(H5CA,H5CB)
7.c Aromatic/amide H refined with riding coordinates:
 C28(H28), C30(H30), C38(H38), C50(H50)
7.d Idealised Me refined as rotating group:
 C13(H13A,H13B,H13C), C19(H19A,H19B,H19C), C90(H90A,H90B,H90C), C95(H95A,H95B,
 H95C), C96(H96A,H96B,H96C), C98(H98A,H98B,H98C), C99(H99A,H99B,H99C),
 C101(H10E,H10F,H10G), C102(H10H,H10I,H10J), C103(H10K,H10L,H10M), C104(H10N,
 H10O,H10P), C105(H10Q,H10R,H10S), C106(H10T,H10U,H10V), C107(H10W,H10X,H10Y),
 C108(H,H10Z,HA), C109(H10,HB,HC), C110(H11C,H11D,H11E), C111(H11F,H11G,H11H),
 C112(H11I,H11J,H11K), C113(H11L,H11M,H11N), C114(H11O,H11P,H11Q), C115(H11R,
 H11S,H11T), C116(H11U,H11V,H11W), C117(H11X,H11Y,HD), C118(H11Z,HE,HF),
 C119(H11,HG,HH), C120(H12C,H12D,H12E), C121(H12F,H12G,H12H), C122(H12I,H12J,
 H12K), C123(H12L,H12M,H12N), C124(H12O,H12P,H12Q), C125(H12R,H12S,H12T),
 C126(H12U,H12V,H12W), C127(H12X,H12Y,HI), C1(H1A,H1B,H1C), C7(H7A,H7B,H7C),
 C1A(H1AA,H1AB,H1AC), C7A(H7AA,H7AB,H7AC), C7B(H7BA,H7BB,H7BC)
7.e Idealised tetrahedral OH refined as rotating group:
 O1(H1), O2(H2), O3(H3), O4(H4)
;
_shelx_shelxl_version_number 2014/7
_olex2_date_sample_data_collection 2016-11-28
_olex2_date_sample_submission 2016-11-28
_olex2_submission_original_sample_id d160815_35_5
_olex2_submission_special_instructions 'No special instructions were received'
_oxdiff_exptl_absorpt_empirical_details
;
Empirical correction (ABSPACK) includes:
- Absorption correction using spherical harmonics
- Frame scaling
;
_oxdiff_exptl_absorpt_empirical_full_max 1.824
_oxdiff_exptl_absorpt_empirical_full_min 0.477

loop_
_space_group_symop_operation_xyz
'x, y, z'
'-x+1/2, -y, z+1/2'
'-x, y+1/2, -z+1/2'
'x+1/2, -y+1/2, -z'

loop_
_atom_site_label
_atom_site_type_symbol
_atom_site_fract_x
_atom_site_fract_y
_atom_site_fract_z
_atom_site_U_iso_or_equiv
_atom_site_adp_type
_atom_site_occupancy
_atom_site_site_symmetry_order
_atom_site_calc_flag
_atom_site_refinement_flags_posn
_atom_site_refinement_flags_adp
_atom_site_refinement_flags_occupancy
_atom_site_disorder_assembly
_atom_site_disorder_group
O1 O 0.13650(17) 0.53032(15) 0.54337(7) 0.0489(6) Uani 1 1 d . . . . .
H1 H 0.1799 0.5447 0.5350 0.073 Uiso 1 1 calc GR . . . .
O2 O 0.17994(17) 0.38031(15) 0.55643(6) 0.0452(6) Uani 1 1 d . . . . .
H2 H 0.1593 0.4217 0.5553 0.068 Uiso 1 1 calc GR . . . .
O3 O 0.31749(19) 0.39572(14) 0.51902(7) 0.0489(7) Uani 1 1 d . . . . .
H3 H 0.2843 0.3790 0.5311 0.073 Uiso 1 1 calc GR . . . .
O4 O 0.29985(17) 0.54550(15) 0.52053(7) 0.0501(7) Uani 1 1 d . . . . .
H4 H 0.3183 0.5034 0.5194 0.075 Uiso 1 1 calc GR . . . .
O5 O 0.56109(14) 0.68496(12) 0.66600(5) 0.0319(5) Uani 1 1 d . . . . .
O6 O 0.66409(14) 0.59742(12) 0.65246(5) 0.0311(5) Uani 1 1 d . . . . .
O7 O 0.65959(14) 0.33643(12) 0.65002(5) 0.0303(5) Uani 1 1 d . . . . .
O8 O 0.56213(14) 0.24527(11) 0.66539(5) 0.0304(5) Uani 1 1 d . . . . .
O9 O 0.28116(14) 0.24387(12) 0.70670(5) 0.0323(5) Uani 1 1 d . . . . .
O10 O 0.17977(14) 0.33189(12) 0.72189(5) 0.0325(5) Uani 1 1 d . . . . .
O11 O 0.17657(15) 0.59373(13) 0.72005(5) 0.0352(5) Uani 1 1 d . . . . .
O12 O 0.27681(14) 0.68284(12) 0.70461(5) 0.0341(5) Uani 1 1 d . . . . .
C3 C 0.8952(3) 0.5599(3) 0.77716(13) 0.0745(15) Uani 1 1 d D U . . .
H3BC H 0.9077 0.5334 0.7947 0.089 Uiso 0.495(9) 1 calc R . P A 2
H3BD H 0.9113 0.5284 0.7613 0.089 Uiso 0.495(9) 1 calc R . P A 2
H3AA H 0.9052 0.5186 0.7645 0.089 Uiso 0.505(9) 1 calc R . P A 1
H3AB H 0.9215 0.6019 0.7679 0.089 Uiso 0.505(9) 1 calc R . P A 1
C4 C 0.7994(3) 0.5738(2) 0.77571(9) 0.0478(9) Uani 1 1 d D U . . .
H4A H 0.7858 0.6159 0.7876 0.057 Uiso 1 1 calc R . . . .
H4B H 0.7693 0.5317 0.7837 0.057 Uiso 1 1 calc R . . . .
C5 C 0.7659(2) 0.5876(2) 0.74567(8) 0.0386(8) Uani 1 1 d . U . . .
H5A H 0.7798 0.5456 0.7338 0.046 Uiso 1 1 calc R . . . .
H5B H 0.7957 0.6299 0.7378 0.046 Uiso 1 1 calc R . . . .
C6 C 0.6688(2) 0.60129(18) 0.74414(7) 0.0327(7) Uani 1 1 d . . . . .
H6A H 0.6559 0.6474 0.7536 0.039 Uiso 1 1 calc R . . . .
H6B H 0.6392 0.5626 0.7545 0.039 Uiso 1 1 calc R . . . .
C10 C 0.8283(2) 0.3307(3) 0.76566(9) 0.0472(9) Uani 1 1 d D U . . .
H10A H 0.7988 0.3021 0.7802 0.057 Uiso 0.505(9) 1 calc R . P A 1
H10B H 0.8284 0.3816 0.7718 0.057 Uiso 0.505(9) 1 calc R . P A 1
H10C H 0.8094 0.3752 0.7752 0.057 Uiso 0.495(9) 1 calc R . P A 2
H10D H 0.8122 0.2896 0.7777 0.057 Uiso 0.495(9) 1 calc R . P A 2
C11 C 0.7800(2) 0.3241(2) 0.73753(8) 0.0424(8) Uani 1 1 d D U . . .
H11A H 0.7981 0.2793 0.7281 0.051 Uiso 1 1 calc R . . . .
H11B H 0.7963 0.3650 0.7253 0.051 Uiso 1 1 calc R . . . .
C12 C 0.6820(2) 0.32328(18) 0.74037(7) 0.0321(7) Uani 1 1 d . . . . .
H12A H 0.6637 0.3657 0.7514 0.038 Uiso 1 1 calc R . . . .
H12B H 0.6645 0.2796 0.7507 0.038 Uiso 1 1 calc R . . . .
C13 C 0.2106(4) 0.3023(4) 0.91088(13) 0.088(2) Uani 1 1 d . . . . .
H13A H 0.1915 0.2539 0.9059 0.132 Uiso 1 1 calc GR . . . .
H13B H 0.1635 0.3362 0.9088 0.132 Uiso 1 1 calc GR . . . .
H13C H 0.2304 0.3026 0.9304 0.132 Uiso 1 1 calc GR . . . .
C14 C 0.2834(4) 0.3248(3) 0.89140(11) 0.0687(14) Uani 1 1 d . . . . .
H14A H 0.3014 0.3743 0.8962 0.082 Uiso 1 1 calc R . . . .
H14B H 0.3323 0.2924 0.8944 0.082 Uiso 1 1 calc R . . . .
C15 C 0.2571(3) 0.3220(3) 0.86090(10) 0.0613(12) Uani 1 1 d . . . . .
H15A H 0.2097 0.3560 0.8580 0.074 Uiso 1 1 calc R . . . .
H15B H 0.2358 0.2731 0.8567 0.074 Uiso 1 1 calc R . . . .
C16 C 0.3310(3) 0.3410(2) 0.83917(8) 0.0483(9) Uani 1 1 d . . . . .
H16A H 0.3489 0.3916 0.8419 0.058 Uiso 1 1 calc R . . . .
H16B H 0.3806 0.3097 0.8427 0.058 Uiso 1 1 calc R . . . .
C17 C 0.3007(2) 0.3305(2) 0.80905(8) 0.0414(8) Uani 1 1 d . . . . .
H17A H 0.2620 0.3705 0.8042 0.050 Uiso 1 1 calc R . . . .
H17B H 0.2675 0.2853 0.8081 0.050 Uiso 1 1 calc R . . . .
C18 C 0.3724(2) 0.32693(18) 0.78639(7) 0.0330(7) Uani 1 1 d . . . . .
H18A H 0.4098 0.3694 0.7883 0.040 Uiso 1 1 calc R . . . .
H18B H 0.4072 0.2833 0.7894 0.040 Uiso 1 1 calc R . . . .
C19 C 0.2102(5) 0.5382(4) 0.91072(12) 0.0913(19) Uani 1 1 d . . . . .
H19A H 0.1841 0.4928 0.9048 0.137 Uiso 1 1 calc GR . . . .
H19B H 0.1675 0.5765 0.9104 0.137 Uiso 1 1 calc GR . . . .
H19C H 0.2326 0.5331 0.9298 0.137 Uiso 1 1 calc GR . . . .
C20 C 0.2843(4) 0.5578(3) 0.89010(10) 0.0682(13) Uani 1 1 d . . . . .
H20A H 0.3077 0.6053 0.8954 0.082 Uiso 1 1 calc R . . . .
H20B H 0.3301 0.5218 0.8921 0.082 Uiso 1 1 calc R . . . .
C21 C 0.2555(3) 0.5602(2) 0.85938(9) 0.0498(9) Uani 1 1 d . . . . .
H21A H 0.2090 0.5956 0.8576 0.060 Uiso 1 1 calc R . . . .
H21B H 0.2324 0.5125 0.8542 0.060 Uiso 1 1 calc R . . . .
C22 C 0.3271(3) 0.5804(2) 0.83821(8) 0.0443(8) Uani 1 1 d . . . . .
H22A H 0.3540 0.6258 0.8443 0.053 Uiso 1 1 calc R . . . .
H22B H 0.3709 0.5423 0.8385 0.053 Uiso 1 1 calc R . . . .
C23 C 0.2938(2) 0.5896(2) 0.80781(8) 0.0396(8) Uani 1 1 d . . . . .
H23A H 0.2525 0.6296 0.8075 0.047 Uiso 1 1 calc R . . . .
H23B H 0.2634 0.5452 0.8023 0.047 Uiso 1 1 calc R . . . .
C24 C 0.3642(2) 0.60508(18) 0.78581(7) 0.0330(7) Uani 1 1 d . . . . .
H24A H 0.4089 0.5679 0.7873 0.040 Uiso 1 1 calc R . . . .
H24B H 0.3904 0.6523 0.7899 0.040 Uiso 1 1 calc R . . . .
C25 C 0.65195(18) 0.39989(17) 0.66624(7) 0.0274(6) Uani 1 1 d . . . . .
C26 C 0.3337(2) 0.32506(17) 0.75621(7) 0.0295(6) Uani 1 1 d . . . . .
H26 H 0.2879 0.2879 0.7564 0.035 Uiso 1 1 calc R . . . .
C27 C 0.5420(2) 0.30311(16) 0.71142(7) 0.0271(6) Uani 1 1 d . . . . .
C28 C 0.63813(18) 0.46403(17) 0.71051(7) 0.0278(6) Uani 1 1 d . . . . .
H28 H 0.6302 0.4629 0.7302 0.033 Uiso 1 1 calc R . . . .
C29 C 0.64440(19) 0.39777(17) 0.69583(7) 0.0282(6) Uani 1 1 d . . . . .
C30 C 0.4851(2) 0.32084(16) 0.73381(7) 0.0280(6) Uani 1 1 d . . . . .
H30 H 0.5066 0.3449 0.7499 0.034 Uiso 1 1 calc R . . . .
C31 C 0.3973(2) 0.30339(16) 0.73265(7) 0.0280(6) Uani 1 1 d . . . . .
C32 C 0.65558(18) 0.46700(18) 0.65134(6) 0.0282(6) Uani 1 1 d . . . . .
C33 C 0.5083(2) 0.26790(16) 0.68754(7) 0.0288(6) Uani 1 1 d . . . . .
C34 C 0.6333(2) 0.60417(17) 0.71352(7) 0.0302(6) Uani 1 1 d . . . . .
H34 H 0.6663 0.6417 0.7032 0.036 Uiso 1 1 calc R . . . .
C35 C 0.65313(18) 0.53217(17) 0.66737(7) 0.0282(6) Uani 1 1 d . . . . .
C36 C 0.5877(2) 0.63407(18) 0.64498(7) 0.0333(7) Uani 1 1 d . . . . .
H36A H 0.5421 0.5983 0.6421 0.040 Uiso 1 1 calc R . . . .
H36B H 0.5965 0.6597 0.6270 0.040 Uiso 1 1 calc R . . . .
C37 C 0.4182(2) 0.67713(16) 0.68446(7) 0.0302(6) Uani 1 1 d . . . . .
C38 C 0.4799(2) 0.60937(16) 0.73374(7) 0.0296(6) Uani 1 1 d . . . . .
H38 H 0.5003 0.5858 0.7500 0.036 Uiso 1 1 calc R . . . .
C39 C 0.66330(18) 0.46938(18) 0.59500(7) 0.0299(6) Uani 1 1 d . . . . .
C40 C 0.28871(19) 0.53209(18) 0.74685(7) 0.0296(6) Uani 1 1 d . . . . .
C41 C 0.3878(2) 0.21503(17) 0.66037(7) 0.0321(6) Uani 1 1 d . . . . .
C42 C 0.2169(2) 0.52927(18) 0.72914(7) 0.0309(6) Uani 1 1 d . . . . .
C43 C 0.66069(18) 0.46877(18) 0.62075(7) 0.0298(6) Uani 1 1 d . . . . .
C44 C -0.0206(2) 0.3974(2) 0.64553(8) 0.0380(8) Uani 1 1 d . . . . .
C45 C 0.3623(2) 0.18813(18) 0.63846(8) 0.0343(7) Uani 1 1 d . . . . .
C46 C 0.2916(2) 0.39758(17) 0.74744(7) 0.0290(6) Uani 1 1 d . . . . .
C47 C 0.3624(2) 0.66053(16) 0.70716(7) 0.0307(6) Uani 1 1 d . . . . .
C48 C 0.66799(18) 0.46630(19) 0.56421(7) 0.0313(6) Uani 1 1 d . . . . .
C49 C 0.3280(2) 0.60536(17) 0.75546(7) 0.0307(6) Uani 1 1 d . . . . .
H49 H 0.2813 0.6417 0.7550 0.037 Uiso 1 1 calc R . . . .
C50 C 0.32583(19) 0.46519(18) 0.75517(6) 0.0288(6) Uani 1 1 d . . . . .
H50 H 0.3756 0.4662 0.7664 0.035 Uiso 1 1 calc R . . . .
C51 C 0.5064(2) 0.66061(16) 0.68755(7) 0.0291(6) Uani 1 1 d . . . . .
C52 C 0.5383(2) 0.62610(17) 0.71196(7) 0.0294(6) Uani 1 1 d . . . . .
C53 C 0.3875(2) 0.22641(19) 0.54413(7) 0.0365(7) Uani 1 1 d . . . . .
C54 C 0.1664(2) 0.7585(2) 0.59641(8) 0.0379(7) Uani 1 1 d . . . . .
C55 C 0.2188(2) 0.39721(17) 0.72996(7) 0.0303(6) Uani 1 1 d . . . . .
C56 C 0.3267(2) 0.15242(18) 0.61366(7) 0.0332(7) Uani 1 1 d . . . . .
C57 C 0.4205(2) 0.24976(16) 0.68554(7) 0.0294(6) Uani 1 1 d . . . . .
C58 C 0.6374(2) 0.32434(17) 0.71129(7) 0.0287(6) Uani 1 1 d . . . . .
H58 H 0.6673 0.2882 0.6993 0.034 Uiso 1 1 calc R . . . .
C59 C 0.6365(2) 0.52082(19) 0.54901(7) 0.0336(7) Uani 1 1 d . . . . .
C60 C 0.7118(2) 0.39940(19) 0.55058(7) 0.0344(7) Uani 1 1 d . . . . .
C61 C 0.3919(2) 0.62650(16) 0.73216(7) 0.0296(6) Uani 1 1 d . . . . .
C62 C 0.2491(3) 0.76278(19) 0.60324(8) 0.0395(8) Uani 1 1 d . . . . .
C63 C 0.3662(2) 0.26769(16) 0.70833(7) 0.0283(6) Uani 1 1 d . . . . .
C64 C 0.64319(18) 0.53217(17) 0.69694(7) 0.0284(6) Uani 1 1 d . . . . .
C65 C 0.18109(19) 0.46258(19) 0.72013(7) 0.0314(6) Uani 1 1 d . . . . .
C66 C 0.3304(2) 0.76848(19) 0.61026(8) 0.0365(7) Uani 1 1 d . . . . .
C67 C 0.6098(2) 0.5756(2) 0.53288(7) 0.0359(7) Uani 1 1 d . . . . .
C68 C 0.0554(2) 0.4588(2) 0.68252(7) 0.0363(7) Uani 1 1 d . . . . .
C69 C -0.0298(2) 0.3376(2) 0.63020(8) 0.0385(8) Uani 1 1 d . . . . .
C70 C 0.3630(2) 0.16298(18) 0.58851(7) 0.0346(7) Uani 1 1 d . . . . .
C71 C 0.1369(2) 0.6992(2) 0.57831(8) 0.0407(8) Uani 1 1 d . . . . .
C72 C -0.0105(2) 0.4572(2) 0.66086(7) 0.0374(7) Uani 1 1 d . . . . .
C73 C 0.2176(2) 0.29578(19) 0.69837(8) 0.0342(7) Uani 1 1 d . . . . .
H73A H 0.2439 0.3319 0.6859 0.041 Uiso 1 1 calc R . . . .
H73B H 0.1727 0.2709 0.6876 0.041 Uiso 1 1 calc R . . . .
C74 C -0.0671(2) 0.5251(2) 0.65724(8) 0.0401(8) Uani 1 1 d . . . . .
C75 C 0.3869(2) 0.70923(17) 0.65849(8) 0.0344(7) Uani 1 1 d . . . . .
C76 C 0.4045(2) 0.16784(19) 0.56395(7) 0.0361(7) Uani 1 1 d . . . . .
C77 C 0.3596(2) 0.73457(18) 0.63662(8) 0.0346(7) Uani 1 1 d . . . . .
C78 C 0.0614(2) 0.3303(2) 0.58229(8) 0.0405(8) Uani 1 1 d . . . . .
C79 C 0.4468(2) 0.5848(2) 0.51641(8) 0.0394(8) Uani 1 1 d . . . . .
C80 C 0.5207(2) 0.5794(2) 0.52393(8) 0.0374(7) Uani 1 1 d . . . . .
C81 C 0.1110(2) 0.46109(19) 0.70047(7) 0.0337(6) Uani 1 1 d . . . . .
C82 C 0.3773(2) 0.27658(19) 0.52762(8) 0.0382(7) Uani 1 1 d . . . . .
C83 C 0.1113(2) 0.3269(2) 0.55572(8) 0.0396(7) Uani 1 1 d . . . . .
C84 C 0.2151(2) 0.62907(19) 0.69640(8) 0.0363(7) Uani 1 1 d . . . . .
H84A H 0.1702 0.6523 0.6851 0.044 Uiso 1 1 calc R . . . .
H84B H 0.2432 0.5926 0.6845 0.044 Uiso 1 1 calc R . . . .
C85 C 0.0187(2) 0.3329(2) 0.60399(8) 0.0378(7) Uani 1 1 d . . . . .
C86 C 0.3574(2) 0.5941(2) 0.50614(10) 0.0450(9) Uani 1 1 d . . . . .
C87 C -0.0887(2) 0.2739(2) 0.63891(8) 0.0387(8) Uani 1 1 d . . . . .
C88 C 0.6705(2) 0.6372(2) 0.52281(8) 0.0414(8) Uani 1 1 d . . . . .
C89 C 0.4739(2) 0.1113(2) 0.55542(8) 0.0403(8) Uani 1 1 d . . . . .
C90 C 0.7039(3) 0.4014(2) 0.51804(8) 0.0446(8) Uani 1 1 d . . . . .
H90A H 0.6440 0.4036 0.5128 0.067 Uiso 1 1 calc GR . . . .
H90B H 0.7296 0.3580 0.5101 0.067 Uiso 1 1 calc GR . . . .
H90C H 0.7333 0.4440 0.5108 0.067 Uiso 1 1 calc GR . . . .
C91 C 0.3670(2) 0.3376(2) 0.50687(8) 0.0399(8) Uani 1 1 d . . . . .
C92 C 0.2488(2) 0.10191(19) 0.61883(8) 0.0372(7) Uani 1 1 d . . . . .
C93 C 0.1115(2) 0.6492(2) 0.56368(9) 0.0432(8) Uani 1 1 d . . . . .
C94 C 0.0987(2) 0.8133(2) 0.60737(8) 0.0386(7) Uani 1 1 d . . . . .
C95 C -0.1198(2) 0.5353(2) 0.68462(9) 0.0464(8) Uani 1 1 d . . . . .
H95A H -0.1568 0.4936 0.6874 0.070 Uiso 1 1 calc GR . . . .
H95B H -0.1544 0.5789 0.6831 0.070 Uiso 1 1 calc GR . . . .
H95C H -0.0814 0.5399 0.7007 0.070 Uiso 1 1 calc GR . . . .
C96 C 0.8081(2) 0.4023(2) 0.55868(9) 0.0411(8) Uani 1 1 d . . . . .
H96A H 0.8343 0.4447 0.5500 0.062 Uiso 1 1 calc GR . . . .
H96B H 0.8365 0.3588 0.5519 0.062 Uiso 1 1 calc GR . . . .
H96C H 0.8136 0.4054 0.5791 0.062 Uiso 1 1 calc GR . . . .
C97 C 0.0759(3) 0.5891(2) 0.54567(9) 0.0449(8) Uani 1 1 d . . . . .
C98 C -0.1600(2) 0.2646(2) 0.61636(9) 0.0456(9) Uani 1 1 d . . . . .
H98A H -0.1946 0.3084 0.6156 0.068 Uiso 1 1 calc GR . . . .
H98B H -0.1959 0.2236 0.6214 0.068 Uiso 1 1 calc GR . . . .
H98C H -0.1343 0.2562 0.5980 0.068 Uiso 1 1 calc GR . . . .
C99 C 0.2197(3) 0.0666(2) 0.59075(9) 0.0456(9) Uani 1 1 d . . . . .
H99A H 0.2052 0.1043 0.5772 0.068 Uiso 1 1 calc GR . . . .
H99B H 0.1699 0.0364 0.5942 0.068 Uiso 1 1 calc GR . . . .
H99C H 0.2657 0.0370 0.5832 0.068 Uiso 1 1 calc GR . . . .
C100 C 0.3988(2) 0.8095(2) 0.59240(8) 0.0420(8) Uani 1 1 d . . . . .
C101 C 0.5593(3) 0.1525(2) 0.55065(9) 0.0458(9) Uani 1 1 d . . . . .
H10E H 0.5507 0.1907 0.5368 0.069 Uiso 1 1 calc GR . . . .
H10F H 0.6024 0.1189 0.5438 0.069 Uiso 1 1 calc GR . . . .
H10G H 0.5782 0.1738 0.5684 0.069 Uiso 1 1 calc GR . . . .
C102 C 0.4861(3) 0.0545(2) 0.57888(10) 0.0536(10) Uani 1 1 d . . . . .
H10H H 0.5038 0.0785 0.5962 0.080 Uiso 1 1 calc GR . . . .
H10I H 0.5297 0.0200 0.5732 0.080 Uiso 1 1 calc GR . . . .
H10J H 0.4326 0.0291 0.5821 0.080 Uiso 1 1 calc GR . . . .
C103 C 0.2752(3) 0.0429(2) 0.64037(8) 0.0430(8) Uani 1 1 d . . . . .
H10K H 0.3203 0.0131 0.6323 0.064 Uiso 1 1 calc GR . . . .
H10L H 0.2262 0.0127 0.6448 0.064 Uiso 1 1 calc GR . . . .
H10M H 0.2959 0.0659 0.6576 0.064 Uiso 1 1 calc GR . . . .
C104 C 0.6701(2) 0.3296(2) 0.56248(9) 0.0404(8) Uani 1 1 d . . . . .
H10N H 0.6776 0.3280 0.5829 0.061 Uiso 1 1 calc GR . . . .
H10O H 0.6970 0.2874 0.5540 0.061 Uiso 1 1 calc GR . . . .
H10P H 0.6095 0.3296 0.5580 0.061 Uiso 1 1 calc GR . . . .
C105 C 0.1754(2) 0.1472(2) 0.63144(10) 0.0467(9) Uani 1 1 d . . . . .
H10Q H 0.1938 0.1684 0.6493 0.070 Uiso 1 1 calc GR . . . .
H10R H 0.1262 0.1163 0.6347 0.070 Uiso 1 1 calc GR . . . .
H10S H 0.1601 0.1857 0.6183 0.070 Uiso 1 1 calc GR . . . .
C106 C -0.1278(2) 0.5160(3) 0.63196(9) 0.0494(10) Uani 1 1 d . . . . .
H10T H -0.0947 0.5110 0.6147 0.074 Uiso 1 1 calc GR . . . .
H10U H -0.1646 0.5582 0.6305 0.074 Uiso 1 1 calc GR . . . .
H10V H -0.1626 0.4729 0.6347 0.074 Uiso 1 1 calc GR . . . .
C107 C 0.0533(3) 0.3427(3) 0.53025(9) 0.0534(10) Uani 1 1 d . . . . .
H10W H 0.0270 0.3901 0.5326 0.080 Uiso 1 1 calc GR . . . .
H10X H 0.0091 0.3058 0.5291 0.080 Uiso 1 1 calc GR . . . .
H10Y H 0.0871 0.3422 0.5130 0.080 Uiso 1 1 calc GR . . . .
C108 C 0.6360(3) 0.7105(2) 0.53433(11) 0.0538(10) Uani 1 1 d . . . . .
H H 0.5786 0.7186 0.5272 0.081 Uiso 1 1 calc GR . . . .
H10Z H 0.6731 0.7497 0.5282 0.081 Uiso 1 1 calc GR . . . .
HA H 0.6347 0.7090 0.5549 0.081 Uiso 1 1 calc GR . . . .
C109 C 0.4437(3) 0.0735(2) 0.52772(9) 0.0505(10) Uani 1 1 d . . . . .
H10 H 0.3917 0.0463 0.5314 0.076 Uiso 1 1 calc GR . . . .
HB H 0.4880 0.0407 0.5211 0.076 Uiso 1 1 calc GR . . . .
HC H 0.4326 0.1099 0.5133 0.076 Uiso 1 1 calc GR . . . .
C110 C -0.1293(3) 0.2889(3) 0.66817(9) 0.0503(9) Uani 1 1 d . . . . .
H11C H -0.0845 0.2953 0.6822 0.075 Uiso 1 1 calc GR . . . .
H11D H -0.1652 0.2481 0.6736 0.075 Uiso 1 1 calc GR . . . .
H11E H -0.1638 0.3326 0.6672 0.075 Uiso 1 1 calc GR . . . .
C111 C -0.0094(3) 0.5926(3) 0.65294(11) 0.0556(11) Uani 1 1 d . . . . .
H11F H 0.0244 0.6008 0.6699 0.083 Uiso 1 1 calc GR . . . .
H11G H -0.0449 0.6348 0.6493 0.083 Uiso 1 1 calc GR . . . .
H11H H 0.0285 0.5845 0.6370 0.083 Uiso 1 1 calc GR . . . .
C112 C -0.0343(3) 0.2039(2) 0.64035(11) 0.0530(10) Uani 1 1 d . . . . .
H11I H -0.0071 0.1956 0.6222 0.079 Uiso 1 1 calc GR . . . .
H11J H -0.0710 0.1630 0.6449 0.079 Uiso 1 1 calc GR . . . .
H11K H 0.0091 0.2091 0.6549 0.079 Uiso 1 1 calc GR . . . .
C113 C 0.4558(3) 0.3701(2) 0.50028(10) 0.0520(10) Uani 1 1 d . . . . .
H11L H 0.4497 0.4095 0.4868 0.078 Uiso 1 1 calc GR . . . .
H11M H 0.4924 0.3328 0.4923 0.078 Uiso 1 1 calc GR . . . .
H11N H 0.4812 0.3885 0.5176 0.078 Uiso 1 1 calc GR . . . .
C114 C 0.0591(3) 0.8539(2) 0.58212(9) 0.0498(9) Uani 1 1 d . . . . .
H11O H 0.1032 0.8814 0.5724 0.075 Uiso 1 1 calc GR . . . .
H11P H 0.0151 0.8868 0.5889 0.075 Uiso 1 1 calc GR . . . .
H11Q H 0.0339 0.8191 0.5691 0.075 Uiso 1 1 calc GR . . . .
C115 C 0.7625(2) 0.6248(3) 0.53371(11) 0.0527(10) Uani 1 1 d . . . . .
H11R H 0.7617 0.6205 0.5542 0.079 Uiso 1 1 calc GR . . . .
H11S H 0.7982 0.6656 0.5283 0.079 Uiso 1 1 calc GR . . . .
H11T H 0.7853 0.5806 0.5255 0.079 Uiso 1 1 calc GR . . . .
C116 C 0.0288(3) 0.7718(2) 0.62363(10) 0.0522(10) Uani 1 1 d . . . . .
H11U H 0.0008 0.7378 0.6110 0.078 Uiso 1 1 calc GR . . . .
H11V H -0.0131 0.8060 0.6309 0.078 Uiso 1 1 calc GR . . . .
H11W H 0.0545 0.7456 0.6393 0.078 Uiso 1 1 calc GR . . . .
C117 C 0.0540(3) 0.6188(3) 0.51634(11) 0.0638(12) Uani 1 1 d . . . . .
H11X H 0.1058 0.6361 0.5072 0.096 Uiso 1 1 calc GR . . . .
H11Y H 0.0137 0.6586 0.5182 0.096 Uiso 1 1 calc GR . . . .
HD H 0.0287 0.5806 0.5050 0.096 Uiso 1 1 calc GR . . . .
C118 C 0.1556(3) 0.2525(2) 0.55302(10) 0.0496(9) Uani 1 1 d . . . . .
H11Z H 0.1833 0.2490 0.5347 0.074 Uiso 1 1 calc GR . . . .
HE H 0.1132 0.2142 0.5548 0.074 Uiso 1 1 calc GR . . . .
HF H 0.1980 0.2474 0.5679 0.074 Uiso 1 1 calc GR . . . .
C119 C 0.3220(3) 0.3101(3) 0.48019(10) 0.0566(11) Uani 1 1 d . . . . .
H11 H 0.2657 0.2919 0.4851 0.085 Uiso 1 1 calc GR . . . .
HG H 0.3554 0.2712 0.4718 0.085 Uiso 1 1 calc GR . . . .
HH H 0.3163 0.3495 0.4667 0.085 Uiso 1 1 calc GR . . . .
C120 C 0.6696(3) 0.6392(3) 0.49009(10) 0.0615(12) Uani 1 1 d . . . . .
H12C H 0.6870 0.5923 0.4827 0.092 Uiso 1 1 calc GR . . . .
H12D H 0.7088 0.6763 0.4835 0.092 Uiso 1 1 calc GR . . . .
H12E H 0.6122 0.6503 0.4835 0.092 Uiso 1 1 calc GR . . . .
C121 C 0.3542(3) 0.5794(4) 0.47415(11) 0.0729(15) Uani 1 1 d . . . . .
H12F H 0.3768 0.5313 0.4703 0.109 Uiso 1 1 calc GR . . . .
H12G H 0.3885 0.6154 0.4643 0.109 Uiso 1 1 calc GR . . . .
H12H H 0.2955 0.5823 0.4676 0.109 Uiso 1 1 calc GR . . . .
C122 C 0.4659(3) 0.7539(3) 0.58178(11) 0.0639(13) Uani 1 1 d . . . . .
H12I H 0.4938 0.7314 0.5979 0.096 Uiso 1 1 calc GR . . . .
H12J H 0.5082 0.7787 0.5703 0.096 Uiso 1 1 calc GR . . . .
H12K H 0.4377 0.7169 0.5705 0.096 Uiso 1 1 calc GR . . . .
C123 C -0.0027(3) 0.5567(3) 0.56031(13) 0.0657(13) Uani 1 1 d . . . . .
H12L H -0.0256 0.5175 0.5488 0.098 Uiso 1 1 calc GR . . . .
H12M H -0.0459 0.5940 0.5626 0.098 Uiso 1 1 calc GR . . . .
H12N H 0.0136 0.5380 0.5788 0.098 Uiso 1 1 calc GR . . . .
C124 C 0.3249(3) 0.6701(2) 0.51357(14) 0.0677(15) Uani 1 1 d . . . . .
H12O H 0.2669 0.6759 0.5066 0.102 Uiso 1 1 calc GR . . . .
H12P H 0.3616 0.7062 0.5048 0.102 Uiso 1 1 calc GR . . . .
H12Q H 0.3256 0.6764 0.5340 0.102 Uiso 1 1 calc GR . . . .
C125 C 0.1416(3) 0.8685(2) 0.62767(10) 0.0495(9) Uani 1 1 d . . . . .
H12R H 0.1629 0.8432 0.6443 0.074 Uiso 1 1 calc GR . . . .
H12S H 0.1000 0.9047 0.6334 0.074 Uiso 1 1 calc GR . . . .
H12T H 0.1888 0.8921 0.6180 0.074 Uiso 1 1 calc GR . . . .
C126 C 0.3557(3) 0.8471(3) 0.56698(9) 0.0523(10) Uani 1 1 d . . . . .
H12U H 0.3262 0.8112 0.5556 0.078 Uiso 1 1 calc GR . . . .
H12V H 0.3989 0.8711 0.5556 0.078 Uiso 1 1 calc GR . . . .
H12W H 0.3149 0.8828 0.5738 0.078 Uiso 1 1 calc GR . . . .
C127 C 0.4448(3) 0.8663(3) 0.61081(10) 0.0521(10) Uani 1 1 d . . . . .
H12X H 0.4040 0.9027 0.6170 0.078 Uiso 1 1 calc GR . . . .
H12Y H 0.4895 0.8895 0.5998 0.078 Uiso 1 1 calc GR . . . .
HI H 0.4699 0.8427 0.6272 0.078 Uiso 1 1 calc GR . . . .
C128 C 0.5819(2) 0.29819(17) 0.64411(7) 0.0312(6) Uani 1 1 d . . . . .
H12Z H 0.5871 0.2739 0.6257 0.037 Uiso 1 1 calc R . . . .
HJ H 0.5348 0.3331 0.6428 0.037 Uiso 1 1 calc R . . . .
C1 C 1.0434(6) 0.5351(11) 0.7984(3) 0.100(5) Uani 0.505(9) 1 d D U P A 1
H1A H 1.0555 0.4981 0.7843 0.150 Uiso 0.505(9) 1 calc GR . P A 1
H1B H 1.0657 0.5198 0.8166 0.150 Uiso 0.505(9) 1 calc GR . P A 1
H1C H 1.0705 0.5804 0.7928 0.150 Uiso 0.505(9) 1 calc GR . P A 1
C2 C 0.9462(6) 0.5464(7) 0.8006(2) 0.070(3) Uani 0.505(9) 1 d D U P A 1
H2A H 0.9229 0.5030 0.8098 0.084 Uiso 0.505(9) 1 calc R . P A 1
H2B H 0.9373 0.5869 0.8138 0.084 Uiso 0.505(9) 1 calc R . P A 1
C7 C 1.0631(10) 0.2696(14) 0.7882(4) 0.118(8) Uani 0.505(9) 1 d D U P A 1
H7A H 1.0928 0.2930 0.7726 0.177 Uiso 0.505(9) 1 calc GR . P A 1
H7B H 1.0596 0.2177 0.7846 0.177 Uiso 0.505(9) 1 calc GR . P A 1
H7C H 1.0941 0.2781 0.8057 0.177 Uiso 0.505(9) 1 calc GR . P A 1
C8 C 0.9720(9) 0.3011(10) 0.7908(3) 0.068(4) Uani 0.505(9) 1 d D U P A 1
H8A H 0.9395 0.2719 0.8044 0.081 Uiso 0.505(9) 1 calc R . P A 1
H8B H 0.9759 0.3506 0.7983 0.081 Uiso 0.505(9) 1 calc R . P A 1
C9 C 0.9234(6) 0.3033(11) 0.7629(3) 0.061(5) Uani 0.505(9) 1 d D U P A 1
H9A H 0.9230 0.2544 0.7547 0.074 Uiso 0.505(9) 1 calc R . P A 1
H9B H 0.9540 0.3352 0.7497 0.074 Uiso 0.505(9) 1 calc R . P A 1
C1A C 1.0424(6) 0.6066(11) 0.7808(3) 0.107(6) Uani 0.495(9) 1 d D U P A 2
H1AA H 1.0766 0.6482 0.7752 0.161 Uiso 0.495(9) 1 calc GR . P A 2
H1AB H 1.0582 0.5649 0.7695 0.161 Uiso 0.495(9) 1 calc GR . P A 2
H1AC H 1.0524 0.5960 0.8007 0.161 Uiso 0.495(9) 1 calc GR . P A 2
C2A C 0.9476(6) 0.6238(7) 0.7763(3) 0.075(3) Uani 0.495(9) 1 d D U P A 2
H2AA H 0.9284 0.6576 0.7910 0.090 Uiso 0.495(9) 1 calc R . P A 2
H2AB H 0.9404 0.6477 0.7579 0.090 Uiso 0.495(9) 1 calc R . P A 2
C7A C 1.0667(8) 0.3278(18) 0.7905(4) 0.133(10) Uani 0.495(9) 1 d D U P A 2
H7AA H 1.0890 0.3684 0.7797 0.199 Uiso 0.495(9) 1 calc GR . P A 2
H7AB H 1.0810 0.2827 0.7809 0.199 Uiso 0.495(9) 1 calc GR . P A 2
H7AC H 1.0916 0.3279 0.8093 0.199 Uiso 0.495(9) 1 calc GR . P A 2
C8A C 0.9693(8) 0.3345(11) 0.7928(4) 0.069(4) Uani 0.495(9) 1 d D U P A 2
H8AA H 0.9549 0.3803 0.8023 0.083 Uiso 0.495(9) 1 calc R . P A 2
H8AB H 0.9471 0.2946 0.8044 0.083 Uiso 0.495(9) 1 calc R . P A 2
C9A C 0.9258(7) 0.3325(11) 0.7633(4) 0.066(5) Uani 0.495(9) 1 d D U P A 2
H9AA H 0.9430 0.3755 0.7525 0.080 Uiso 0.495(9) 1 calc R . P A 2
H9AB H 0.9454 0.2894 0.7530 0.080 Uiso 0.495(9) 1 calc R . P A 2
C6B C 0.4023(3) 0.5255(3) 0.60454(10) 0.0578(10) Uani 1 1 d D U . . .
H6BA H 0.4400 0.5342 0.5883 0.069 Uiso 0.7023(18) 1 calc R . P B 1
H6BB H 0.4152 0.5625 0.6188 0.069 Uiso 0.7023(18) 1 calc R . P B 1
H6BC H 0.4609 0.5277 0.6120 0.069 Uiso 0.2977(18) 1 calc R . P B 2
H6BD H 0.3939 0.5676 0.5921 0.069 Uiso 0.2977(18) 1 calc R . P B 2
Br1B Br 0.42293(4) 0.37898(4) 0.58529(2) 0.0505(2) Uani 0.7023(18) 1 d . U P B 1
Br2B Br 0.38591(6) 0.47579(5) 0.67498(2) 0.04511(18) Uani 0.7023(18) 1 d . U P B 1
C1B C 0.4220(3) 0.4531(3) 0.61650(11) 0.0393(11) Uani 0.7023(18) 1 d . U P B 1
H1BA H 0.4796 0.4547 0.6253 0.047 Uiso 0.7023(18) 1 calc R . P B 1
C2B C 0.3581(3) 0.4236(3) 0.63835(11) 0.0392(11) Uani 0.7023(18) 1 d . U P B 1
H2BA H 0.3675 0.3708 0.6409 0.047 Uiso 0.7023(18) 1 calc R . P B 1
C3B C 0.2632(4) 0.4372(4) 0.63016(13) 0.0457(12) Uani 0.7023(18) 1 d . U P B 1
H3BA H 0.2464 0.4021 0.6156 0.055 Uiso 0.7023(18) 1 calc R . P B 1
H3BB H 0.2271 0.4288 0.6468 0.055 Uiso 0.7023(18) 1 calc R . P B 1
C4B C 0.2470(4) 0.5129(4) 0.61922(14) 0.0536(15) Uani 0.7023(18) 1 d . U P B 1
H4BA H 0.2544 0.5475 0.6348 0.064 Uiso 0.7023(18) 1 calc R . P B 1
H4BB H 0.1875 0.5163 0.6128 0.064 Uiso 0.7023(18) 1 calc R . P B 1
C5B C 0.3066(4) 0.5348(4) 0.59472(12) 0.0506(13) Uani 0.7023(18) 1 d . U P B 1
H5BA H 0.2959 0.5854 0.5894 0.061 Uiso 0.7023(18) 1 calc R . P B 1
H5BB H 0.2954 0.5040 0.5782 0.061 Uiso 0.7023(18) 1 calc R . P B 1
Br1C Br 0.23583(19) 0.56461(14) 0.60918(6) 0.0991(10) Uani 0.2977(18) 1 d . U P B 2
Br2C Br 0.41015(17) 0.44583(16) 0.67220(5) 0.0604(6) Uani 0.2977(18) 1 d . U P B 2
C1C C 0.3423(10) 0.5297(9) 0.6280(3) 0.060(3) Uani 0.2977(18) 1 d D U P B 2
H1CA H 0.3623 0.5668 0.6417 0.072 Uiso 0.2977(18) 1 calc R . P B 2
C2C C 0.3169(12) 0.4591(10) 0.6444(4) 0.062(3) Uani 0.2977(18) 1 d . U P B 2
H2C H 0.2631 0.4685 0.6549 0.074 Uiso 0.2977(18) 1 calc R . P B 2
C3C C 0.3029(13) 0.3926(10) 0.6247(4) 0.066(4) Uani 0.2977(18) 1 d . U P B 2
H3CA H 0.2959 0.3493 0.6365 0.080 Uiso 0.2977(18) 1 calc R . P B 2
H3CB H 0.2492 0.3997 0.6143 0.080 Uiso 0.2977(18) 1 calc R . P B 2
C4C C 0.3751(13) 0.3774(11) 0.6028(4) 0.074(5) Uani 0.2977(18) 1 d . U P B 2
H4CA H 0.3571 0.3404 0.5891 0.089 Uiso 0.2977(18) 1 calc R . P B 2
H4CB H 0.4271 0.3606 0.6124 0.089 Uiso 0.2977(18) 1 calc R . P B 2
C5C C 0.3917(14) 0.4553(10) 0.5870(4) 0.074(4) Uani 0.2977(18) 1 d D U P B 2
H5CA H 0.4434 0.4498 0.5754 0.089 Uiso 0.2977(18) 1 calc R . P B 2
H5CB H 0.3439 0.4631 0.5739 0.089 Uiso 0.2977(18) 1 calc R . P B 2
N1B N 0.4505(2) 0.9677(2) 0.71031(9) 0.0596(9) Uani 1 1 d . . . . .
C7B C 0.3406(4) 0.8867(3) 0.68320(10) 0.0747(16) Uani 1 1 d . . . . .
H7BA H 0.3570 0.8822 0.6635 0.112 Uiso 1 1 calc GR . . . .
H7BB H 0.2845 0.9091 0.6844 0.112 Uiso 1 1 calc GR . . . .
H7BC H 0.3387 0.8389 0.6918 0.112 Uiso 1 1 calc GR . . . .
C8B C 0.4038(3) 0.9323(2) 0.69825(9) 0.0493(9) Uani 1 1 d . . . . .

loop_
_atom_site_aniso_label
_atom_site_aniso_U_11
_atom_site_aniso_U_22
_atom_site_aniso_U_33
_atom_site_aniso_U_23
_atom_site_aniso_U_13
_atom_site_aniso_U_12
O1 0.0411(14) 0.0377(13) 0.0681(17) -0.0051(13) 0.0088(12) -0.0035(12)
O2 0.0368(13) 0.0429(14) 0.0558(16) -0.0012(13) 0.0061(11) -0.0051(11)
O3 0.0475(15) 0.0320(13) 0.0673(18) 0.0026(12) 0.0166(13) 0.0007(11)
O4 0.0357(13) 0.0359(14) 0.0786(19) 0.0067(13) 0.0086(13) -0.0013(11)
O5 0.0325(11) 0.0214(10) 0.0418(12) 0.0037(9) -0.0015(9) -0.0015(9)
O6 0.0298(11) 0.0241(10) 0.0394(12) 0.0065(9) -0.0014(9) -0.0019(9)
O7 0.0300(11) 0.0244(10) 0.0366(12) -0.0037(9) 0.0034(9) -0.0014(9)
O8 0.0342(11) 0.0205(10) 0.0365(11) -0.0015(8) 0.0060(9) 0.0012(9)
O9 0.0278(11) 0.0248(11) 0.0442(13) -0.0024(9) 0.0023(9) -0.0038(9)
O10 0.0282(11) 0.0269(11) 0.0425(13) -0.0049(9) 0.0019(9) -0.0055(9)
O11 0.0289(11) 0.0287(11) 0.0479(14) 0.0015(10) -0.0029(10) 0.0040(9)
O12 0.0282(11) 0.0223(11) 0.0518(14) 0.0007(10) -0.0076(10) 0.0032(9)
C3 0.056(3) 0.064(3) 0.104(4) -0.009(3) -0.046(3) 0.011(2)
C4 0.051(2) 0.038(2) 0.054(2) -0.0077(17) -0.0203(17) 0.0058(17)
C5 0.0297(16) 0.0352(18) 0.051(2) 0.0000(15) -0.0078(14) -0.0011(13)
C6 0.0299(15) 0.0279(15) 0.0405(17) -0.0033(13) -0.0063(13) -0.0013(13)
C10 0.0374(18) 0.058(2) 0.046(2) 0.0110(18) -0.0062(15) -0.0074(17)
C11 0.0312(16) 0.049(2) 0.047(2) 0.0083(16) -0.0036(14) -0.0004(15)
C12 0.0305(15) 0.0270(15) 0.0388(17) 0.0041(13) -0.0019(13) 0.0030(12)
C13 0.078(4) 0.116(5) 0.071(3) 0.019(3) 0.024(3) 0.031(4)
C14 0.066(3) 0.082(4) 0.059(3) 0.004(3) 0.002(2) 0.026(3)
C15 0.056(3) 0.071(3) 0.057(3) 0.004(2) 0.007(2) 0.020(2)
C16 0.065(3) 0.041(2) 0.0382(19) 0.0023(16) 0.0052(18) 0.0182(19)
C17 0.0435(19) 0.0406(19) 0.0401(19) 0.0066(15) 0.0071(15) 0.0091(16)
C18 0.0362(17) 0.0263(15) 0.0364(17) 0.0018(13) 0.0019(13) 0.0024(13)
C19 0.120(5) 0.092(4) 0.063(3) 0.010(3) 0.027(3) -0.004(4)
C20 0.085(4) 0.066(3) 0.053(3) 0.002(2) 0.004(2) -0.002(3)
C21 0.051(2) 0.046(2) 0.052(2) 0.0010(18) 0.0071(18) 0.0033(18)
C22 0.049(2) 0.040(2) 0.044(2) -0.0018(16) -0.0020(17) -0.0072(17)
C23 0.0365(18) 0.0381(19) 0.0440(19) -0.0060(15) 0.0019(15) 0.0035(15)
C24 0.0345(16) 0.0245(15) 0.0401(17) -0.0046(13) -0.0026(13) 0.0011(12)
C25 0.0214(13) 0.0235(14) 0.0371(16) -0.0018(12) -0.0015(11) 0.0021(11)
C26 0.0301(15) 0.0212(14) 0.0372(16) 0.0003(12) 0.0013(13) -0.0004(12)
C27 0.0294(15) 0.0194(14) 0.0324(15) 0.0022(11) -0.0009(12) 0.0012(11)
C28 0.0263(13) 0.0246(14) 0.0327(14) 0.0017(12) -0.0030(11) 0.0000(12)
C29 0.0224(13) 0.0241(14) 0.0383(16) 0.0020(12) -0.0032(12) 0.0020(11)
C30 0.0320(15) 0.0191(14) 0.0329(16) 0.0018(11) -0.0014(12) 0.0001(11)
C31 0.0318(15) 0.0196(13) 0.0326(15) -0.0002(11) 0.0011(12) -0.0024(11)
C32 0.0214(13) 0.0277(14) 0.0355(15) 0.0017(13) -0.0012(11) -0.0011(12)
C33 0.0338(16) 0.0189(14) 0.0336(15) -0.0002(11) 0.0039(13) 0.0026(12)
C34 0.0286(15) 0.0214(14) 0.0406(17) 0.0008(12) -0.0045(13) -0.0021(12)
C35 0.0221(13) 0.0241(14) 0.0382(15) 0.0071(13) -0.0029(11) -0.0014(12)
C36 0.0338(16) 0.0263(15) 0.0398(17) 0.0055(13) -0.0035(13) -0.0006(13)
C37 0.0337(15) 0.0160(13) 0.0408(17) -0.0012(12) -0.0075(13) 0.0003(12)
C38 0.0312(15) 0.0188(14) 0.0388(17) 0.0000(12) -0.0057(12) -0.0007(12)
C39 0.0202(12) 0.0294(15) 0.0401(16) 0.0039(13) -0.0011(11) -0.0018(12)
C40 0.0264(14) 0.0265(15) 0.0360(15) -0.0026(13) 0.0010(12) 0.0022(13)
C41 0.0351(16) 0.0245(15) 0.0367(16) -0.0027(13) 0.0028(13) -0.0041(13)
C42 0.0286(14) 0.0247(15) 0.0396(16) -0.0001(13) -0.0003(12) 0.0040(13)
C43 0.0220(13) 0.0256(14) 0.0417(17) 0.0019(13) -0.0007(11) -0.0020(12)
C44 0.0235(15) 0.051(2) 0.0398(18) -0.0006(16) -0.0011(13) -0.0032(14)
C45 0.0349(16) 0.0275(16) 0.0406(18) -0.0036(13) 0.0026(14) -0.0045(13)
C46 0.0297(15) 0.0260(15) 0.0311(15) 0.0011(12) 0.0019(12) -0.0004(12)
C47 0.0287(15) 0.0189(14) 0.0445(18) -0.0044(12) -0.0066(13) 0.0036(11)
C48 0.0217(13) 0.0353(16) 0.0369(15) 0.0028(14) -0.0007(11) -0.0035(13)
C49 0.0289(14) 0.0236(15) 0.0395(17) -0.0050(13) -0.0028(13) 0.0041(12)
C50 0.0280(14) 0.0259(14) 0.0325(14) -0.0028(13) -0.0001(11) 0.0003(13)
C51 0.0317(15) 0.0180(14) 0.0375(16) 0.0011(12) -0.0026(13) -0.0018(12)
C52 0.0308(15) 0.0183(14) 0.0391(17) -0.0013(12) -0.0060(13) -0.0039(11)
C53 0.0368(17) 0.0332(17) 0.0395(17) -0.0062(14) 0.0037(14) -0.0030(14)
C54 0.0372(17) 0.0327(17) 0.0438(18) 0.0023(14) -0.0065(14) -0.0028(14)
C55 0.0273(14) 0.0255(15) 0.0381(16) -0.0041(13) 0.0034(12) -0.0050(12)
C56 0.0365(16) 0.0271(16) 0.0360(17) -0.0058(13) 0.0017(13) 0.0000(13)
C57 0.0329(15) 0.0207(14) 0.0344(15) -0.0011(12) -0.0009(13) -0.0018(12)
C58 0.0291(15) 0.0222(14) 0.0348(16) 0.0011(12) 0.0006(12) 0.0019(12)
C59 0.0268(14) 0.0401(19) 0.0339(16) 0.0009(14) 0.0025(12) -0.0029(13)
C60 0.0268(15) 0.0352(17) 0.0410(18) 0.0012(14) 0.0023(13) -0.0018(13)
C61 0.0327(15) 0.0190(13) 0.0371(16) -0.0046(12) -0.0044(13) 0.0009(12)
C62 0.0461(19) 0.0287(17) 0.0437(19) 0.0003(14) -0.0123(15) 0.0013(14)
C63 0.0279(15) 0.0199(13) 0.0371(16) -0.0004(12) -0.0011(12) -0.0035(11)
C64 0.0224(13) 0.0245(14) 0.0384(15) -0.0002(13) -0.0051(11) -0.0009(12)
C65 0.0229(13) 0.0297(15) 0.0415(16) -0.0003(14) 0.0020(12) -0.0009(13)
C66 0.0359(17) 0.0295(16) 0.0441(18) 0.0007(14) -0.0092(15) 0.0032(14)
C67 0.0324(16) 0.0388(18) 0.0365(16) 0.0040(14) 0.0007(14) 0.0009(14)
C68 0.0250(14) 0.0389(18) 0.0450(18) -0.0021(15) -0.0008(13) -0.0014(13)
C69 0.0258(15) 0.049(2) 0.0411(18) 0.0019(16) -0.0018(13) -0.0035(14)
C70 0.0378(16) 0.0270(15) 0.0391(17) -0.0054(13) -0.0022(14) -0.0021(13)
C71 0.0321(16) 0.0422(19) 0.048(2) -0.0034(16) -0.0050(14) -0.0004(15)
C72 0.0224(14) 0.050(2) 0.0396(17) 0.0018(16) -0.0002(12) -0.0067(14)
C73 0.0322(16) 0.0301(16) 0.0402(17) -0.0038(13) -0.0021(13) -0.0032(13)
C74 0.0253(15) 0.047(2) 0.0481(19) 0.0065(16) -0.0023(13) -0.0056(15)
C75 0.0343(16) 0.0210(14) 0.0481(19) -0.0009(13) -0.0051(14) 0.0012(13)
C76 0.0398(18) 0.0306(16) 0.0380(17) -0.0049(13) 0.0010(14) -0.0037(14)
C77 0.0353(16) 0.0245(15) 0.0438(18) 0.0015(13) -0.0065(14) 0.0008(13)
C78 0.0339(17) 0.0415(19) 0.046(2) -0.0001(16) -0.0032(15) -0.0035(15)
C79 0.0361(18) 0.0376(19) 0.0444(19) 0.0066(15) -0.0024(15) -0.0010(14)
C80 0.0365(18) 0.0381(19) 0.0375(17) 0.0044(14) 0.0020(14) 0.0018(14)
C81 0.0281(14) 0.0324(16) 0.0407(16) -0.0018(14) 0.0014(13) -0.0002(13)
C82 0.0379(17) 0.0335(17) 0.0431(18) -0.0018(14) 0.0016(15) -0.0047(14)
C83 0.0369(17) 0.0424(19) 0.0394(17) 0.0011(15) 0.0019(15) -0.0021(15)
C84 0.0333(16) 0.0296(16) 0.0459(19) 0.0025(14) -0.0076(14) -0.0002(13)
C85 0.0298(16) 0.0414(19) 0.0420(19) 0.0001(15) -0.0019(14) -0.0042(14)
C86 0.0344(18) 0.0376(19) 0.063(2) 0.0083(17) -0.0081(17) -0.0050(15)
C87 0.0263(15) 0.0426(19) 0.0472(19) 0.0038(15) -0.0005(14) -0.0017(14)
C88 0.0326(17) 0.046(2) 0.046(2) 0.0088(16) 0.0045(15) -0.0013(15)
C89 0.0421(19) 0.0313(17) 0.048(2) -0.0032(15) 0.0087(15) -0.0009(15)
C90 0.0404(19) 0.048(2) 0.046(2) -0.0030(17) 0.0065(16) 0.0017(16)
C91 0.0417(19) 0.0323(17) 0.0458(19) -0.0006(15) 0.0052(15) -0.0018(15)
C92 0.0362(17) 0.0310(17) 0.0444(19) -0.0053(14) 0.0022(14) -0.0036(14)
C93 0.0330(17) 0.045(2) 0.051(2) -0.0061(17) 0.0005(16) -0.0002(16)
C94 0.0369(18) 0.0376(18) 0.0412(18) 0.0000(15) -0.0009(14) -0.0019(14)
C95 0.0334(17) 0.049(2) 0.057(2) 0.0007(18) -0.0011(15) 0.0002(17)
C96 0.0289(16) 0.042(2) 0.052(2) 0.0019(16) 0.0047(14) -0.0002(14)
C97 0.0367(18) 0.0396(19) 0.058(2) -0.0088(17) 0.0009(17) -0.0064(16)
C98 0.0320(17) 0.047(2) 0.058(2) 0.0003(18) -0.0033(16) -0.0060(15)
C99 0.047(2) 0.0394(19) 0.050(2) -0.0065(16) -0.0039(17) -0.0124(16)
C100 0.0370(18) 0.045(2) 0.0439(19) 0.0067(16) -0.0041(15) 0.0056(15)
C101 0.0402(19) 0.044(2) 0.053(2) 0.0014(17) 0.0064(17) -0.0008(16)
C102 0.053(2) 0.040(2) 0.068(3) 0.0093(19) 0.014(2) 0.0053(17)
C103 0.047(2) 0.0350(19) 0.0466(19) -0.0013(16) 0.0026(15) -0.0087(16)
C104 0.0349(17) 0.0334(17) 0.053(2) -0.0041(15) 0.0027(15) -0.0025(14)
C105 0.0355(18) 0.042(2) 0.063(2) -0.0060(18) 0.0068(17) -0.0031(16)
C106 0.0306(17) 0.065(3) 0.052(2) 0.0099(19) -0.0055(15) -0.0060(17)
C107 0.052(2) 0.064(3) 0.045(2) -0.0053(19) -0.0081(18) 0.001(2)
C108 0.047(2) 0.041(2) 0.074(3) 0.009(2) 0.009(2) -0.0035(18)
C109 0.057(2) 0.040(2) 0.054(2) -0.0126(18) 0.0134(19) -0.0049(18)
C110 0.0364(19) 0.063(3) 0.051(2) 0.0092(19) 0.0056(16) -0.0051(18)
C111 0.037(2) 0.054(3) 0.076(3) 0.015(2) -0.0041(19) -0.0094(18)
C112 0.0351(19) 0.052(2) 0.071(3) 0.012(2) 0.0042(18) 0.0053(17)
C113 0.047(2) 0.042(2) 0.067(3) 0.0046(19) 0.0162(19) -0.0027(17)
C114 0.046(2) 0.048(2) 0.055(2) 0.0078(18) -0.0012(18) 0.0104(17)
C115 0.0331(18) 0.051(2) 0.074(3) 0.011(2) 0.0041(18) -0.0051(17)
C116 0.054(2) 0.047(2) 0.055(2) -0.0034(19) 0.0049(19) -0.0120(19)
C117 0.065(3) 0.058(3) 0.068(3) -0.011(2) -0.020(2) -0.007(2)
C118 0.047(2) 0.045(2) 0.058(2) 0.0002(18) 0.0074(18) 0.0014(18)
C119 0.070(3) 0.048(2) 0.051(2) 0.0041(19) -0.008(2) -0.002(2)
C120 0.058(3) 0.076(3) 0.051(2) 0.018(2) 0.014(2) -0.007(2)
C121 0.053(3) 0.103(4) 0.063(3) 0.017(3) -0.018(2) -0.007(3)
C122 0.054(3) 0.074(3) 0.064(3) 0.009(2) 0.005(2) 0.023(2)
C123 0.042(2) 0.060(3) 0.095(4) -0.019(3) 0.013(2) -0.014(2)
C124 0.042(2) 0.037(2) 0.124(5) 0.007(2) -0.019(3) 0.0018(18)
C125 0.050(2) 0.040(2) 0.059(2) -0.0106(18) 0.0013(18) -0.0057(17)
C126 0.048(2) 0.058(3) 0.052(2) 0.0142(19) -0.0038(18) 0.0062(19)
C127 0.044(2) 0.055(2) 0.057(2) 0.015(2) -0.0025(18) -0.0102(18)
C128 0.0322(15) 0.0276(15) 0.0338(16) -0.0020(12) 0.0003(13) -0.0012(13)
C1 0.048(5) 0.163(14) 0.089(8) -0.006(9) -0.028(5) 0.018(7)
C2 0.053(5) 0.097(8) 0.060(5) -0.016(5) -0.026(4) 0.016(5)
C7 0.068(7) 0.22(2) 0.065(8) 0.013(13) -0.013(6) 0.043(11)
C8 0.048(5) 0.103(12) 0.051(6) 0.003(7) -0.007(4) 0.001(6)
C9 0.035(4) 0.111(14) 0.038(5) 0.009(6) 0.004(3) -0.002(5)
C1A 0.044(5) 0.210(18) 0.068(7) -0.021(9) -0.010(5) -0.013(7)
C2A 0.046(4) 0.107(8) 0.073(7) 0.004(6) -0.022(4) -0.017(5)
C7A 0.038(5) 0.30(3) 0.060(8) -0.003(15) -0.014(5) 0.004(9)
C8A 0.036(5) 0.108(13) 0.062(7) 0.014(7) -0.010(4) -0.008(6)
C9A 0.036(4) 0.093(13) 0.070(7) 0.022(7) -0.014(4) -0.017(5)
C6B 0.059(2) 0.053(2) 0.061(2) 0.002(2) -0.0096(19) -0.012(2)
Br1B 0.0493(3) 0.0550(4) 0.0472(3) -0.0144(3) -0.0020(3) 0.0061(3)
Br2B 0.0541(4) 0.0419(4) 0.0393(3) -0.0055(3) -0.0040(3) 0.0046(3)
C1B 0.032(2) 0.038(3) 0.048(3) -0.007(2) -0.0007(19) -0.0022(19)
C2B 0.036(2) 0.037(3) 0.045(3) -0.006(2) -0.001(2) 0.000(2)
C3B 0.035(3) 0.056(3) 0.046(3) -0.003(2) -0.006(2) 0.000(2)
C4B 0.050(3) 0.049(3) 0.062(3) 0.017(3) -0.002(3) 0.024(3)
C5B 0.051(3) 0.050(3) 0.050(3) 0.000(3) -0.006(2) 0.010(3)
Br1C 0.1122(19) 0.0728(15) 0.1123(19) -0.0130(13) -0.0510(15) 0.0303(13)
Br2C 0.0712(14) 0.0582(14) 0.0518(10) 0.0010(10) -0.0147(9) 0.0016(10)
C1C 0.065(7) 0.047(6) 0.067(7) -0.001(5) -0.010(5) -0.005(5)
C2C 0.063(8) 0.057(7) 0.064(7) 0.010(6) -0.002(6) 0.001(6)
C3C 0.083(10) 0.054(8) 0.061(8) 0.001(6) -0.006(7) -0.006(7)
C4C 0.069(10) 0.078(8) 0.074(9) 0.029(7) 0.023(8) 0.003(7)
C5C 0.081(11) 0.073(8) 0.070(8) 0.000(6) -0.005(7) -0.010(7)
N1B 0.0494(19) 0.064(2) 0.065(2) 0.003(2) -0.0042(17) 0.0011(19)
C7B 0.126(5) 0.057(3) 0.042(2) -0.004(2) 0.001(3) -0.027(3)
C8B 0.064(3) 0.037(2) 0.047(2) 0.0010(17) 0.0028(19) 0.0056(19)

loop_
_atom_type_symbol
_atom_type_description
_atom_type_scat_dispersion_real
_atom_type_scat_dispersion_imag
_atom_type_scat_source
C C 0.0181 0.0091 'International Tables Vol C Tables 4.2.6.8 and 6.1.1.4'
H H 0.0000 0.0000 'International Tables Vol C Tables 4.2.6.8 and 6.1.1.4'
Br Br -0.6763 1.2805 'International Tables Vol C Tables 4.2.6.8 and 6.1.1.4'
N N 0.0311 0.0180 'International Tables Vol C Tables 4.2.6.8 and 6.1.1.4'
O O 0.0492 0.0322 'International Tables Vol C Tables 4.2.6.8 and 6.1.1.4'

loop_
_exptl_crystal_face_index_h
_exptl_crystal_face_index_k
_exptl_crystal_face_index_l
_exptl_crystal_face_perp_dist
1 -1 30 0.0181
0 12 3 0.0601
10 -1 2 0.0596
-10 2 -2 0.0617
-4 -10 12 0.0726
4 9 -14 0.0589
-10 -2 -3 0.0588
0 0 30 0.0244
-1 12 -1 0.0537
0 -12 -4 0.0607
10 2 0 0.0656
6 10 3 0.0730
0 2 -30 0.0090
-4 -7 -22 0.0421
-1 -1 30 0.0234
10 -2 -7 0.0601
4 -3 -27 0.0398

loop_
_geom_angle_atom_site_label_1
_geom_angle_atom_site_label_2
_geom_angle_atom_site_label_3
_geom_angle
C97 O1 H1 109.5
C83 O2 H2 109.5
C91 O3 H3 109.5
C86 O4 H4 109.5
C51 O5 C36 118.2(2)
C35 O6 C36 115.5(2)
C25 O7 C128 116.4(2)
C33 O8 C128 116.7(2)
C63 O9 C73 117.6(2)
C55 O10 C73 115.6(2)
C42 O11 C84 115.7(3)
C47 O12 C84 117.5(2)
H3BC C3 H3BD 107.5
H3AA C3 H3AB 105.8
C4 C3 H3BC 108.5
C4 C3 H3BD 108.5
C4 C3 H3AA 105.0
C4 C3 H3AB 105.0
C2 C3 H3AA 105.0
C2 C3 H3AB 105.0
C2 C3 C4 129.2(7)
C2A C3 H3BC 108.5
C2A C3 H3BD 108.5
C2A C3 C4 115.0(6)
C3 C4 H4A 108.8
C3 C4 H4B 108.8
C3 C4 C5 114.0(4)
H4A C4 H4B 107.7
C5 C4 H4A 108.8
C5 C4 H4B 108.8
C4 C5 H5A 108.7
C4 C5 H5B 108.7
C4 C5 C6 114.0(3)
H5A C5 H5B 107.6
C6 C5 H5A 108.7
C6 C5 H5B 108.7
C5 C6 H6A 108.8
C5 C6 H6B 108.8
C5 C6 C34 113.7(3)
H6A C6 H6B 107.7
C34 C6 H6A 108.8
C34 C6 H6B 108.8
H10A C10 H10B 108.0
H10C C10 H10D 107.5
C11 C10 H10A 109.3
C11 C10 H10B 109.3
C11 C10 H10C 108.4
C11 C10 H10D 108.4
C11 C10 C9 111.6(6)
C9 C10 H10A 109.3
C9 C10 H10B 109.3
C9A C10 H10C 108.4
C9A C10 H10D 108.4
C9A C10 C11 115.5(7)
C10 C11 H11A 108.6
C10 C11 H11B 108.6
C10 C11 C12 114.6(3)
H11A C11 H11B 107.6
C12 C11 H11A 108.6
C12 C11 H11B 108.6
C11 C12 H12A 109.2
C11 C12 H12B 109.2
C11 C12 C58 111.9(3)
H12A C12 H12B 107.9
C58 C12 H12A 109.2
C58 C12 H12B 109.2
H13A C13 H13B 109.5
H13A C13 H13C 109.5
H13B C13 H13C 109.5
C14 C13 H13A 109.5
C14 C13 H13B 109.5
C14 C13 H13C 109.5
C13 C14 H14A 109.3
C13 C14 H14B 109.3
H14A C14 H14B 108.0
C15 C14 C13 111.5(5)
C15 C14 H14A 109.3
C15 C14 H14B 109.3
C14 C15 H15A 108.6
C14 C15 H15B 108.6
C14 C15 C16 114.5(4)
H15A C15 H15B 107.6
C16 C15 H15A 108.6
C16 C15 H15B 108.6
C15 C16 H16A 109.5
C15 C16 H16B 109.5
H16A C16 H16B 108.1
C17 C16 C15 110.6(4)
C17 C16 H16A 109.5
C17 C16 H16B 109.5
C16 C17 H17A 108.4
C16 C17 H17B 108.4
C16 C17 C18 115.3(3)
H17A C17 H17B 107.5
C18 C17 H17A 108.4
C18 C17 H17B 108.4
C17 C18 H18A 109.5
C17 C18 H18B 109.5
H18A C18 H18B 108.1
C26 C18 C17 110.7(3)
C26 C18 H18A 109.5
C26 C18 H18B 109.5
H19A C19 H19B 109.5
H19A C19 H19C 109.5
H19B C19 H19C 109.5
C20 C19 H19A 109.5
C20 C19 H19B 109.5
C20 C19 H19C 109.5
C19 C20 H20A 109.1
C19 C20 H20B 109.1
H20A C20 H20B 107.8
C21 C20 C19 112.6(5)
C21 C20 H20A 109.1
C21 C20 H20B 109.1
C20 C21 H21A 108.7
C20 C21 H21B 108.7
C20 C21 C22 114.2(4)
H21A C21 H21B 107.6
C22 C21 H21A 108.7
C22 C21 H21B 108.7
C21 C22 H22A 109.1
C21 C22 H22B 109.1
H22A C22 H22B 107.8
C23 C22 C21 112.7(3)
C23 C22 H22A 109.1
C23 C22 H22B 109.1
C22 C23 H23A 108.7
C22 C23 H23B 108.7
C22 C23 C24 114.2(3)
H23A C23 H23B 107.6
C24 C23 H23A 108.7
C24 C23 H23B 108.7
C23 C24 H24A 109.3
C23 C24 H24B 109.3
C23 C24 C49 111.4(3)
H24A C24 H24B 108.0
C49 C24 H24A 109.3
C49 C24 H24B 109.3
O7 C25 C29 121.9(3)
O7 C25 C32 116.8(3)
C29 C25 C32 121.3(3)
C18 C26 H26 106.9
C31 C26 C18 114.7(3)
C31 C26 H26 106.9
C31 C26 C46 107.7(3)
C46 C26 C18 113.2(3)
C46 C26 H26 106.9
C30 C27 C58 123.4(3)
C33 C27 C30 118.0(3)
C33 C27 C58 118.5(3)
C29 C28 H28 118.5
C29 C28 C64 122.9(3)
C64 C28 H28 118.5
C25 C29 C28 118.2(3)
C25 C29 C58 120.2(3)
C28 C29 C58 121.5(3)
C27 C30 H30 119.1
C31 C30 C27 121.9(3)
C31 C30 H30 119.1
C30 C31 C26 122.6(3)
C63 C31 C26 119.1(3)
C63 C31 C30 118.2(3)
C25 C32 C43 121.0(3)
C35 C32 C25 118.0(3)
C35 C32 C43 121.0(3)
O8 C33 C57 117.4(3)
C27 C33 O8 120.7(3)
C27 C33 C57 121.8(3)
C6 C34 H34 107.2
C52 C34 C6 113.5(3)
C52 C34 H34 107.2
C52 C34 C64 107.3(2)
C64 C34 C6 114.0(3)
C64 C34 H34 107.2
O6 C35 C32 117.0(3)
O6 C35 C64 120.8(3)
C64 C35 C32 122.2(3)
O5 C36 H36A 109.1
O5 C36 H36B 109.1
O6 C36 O5 112.7(3)
O6 C36 H36A 109.1
O6 C36 H36B 109.1
H36A C36 H36B 107.8
C47 C37 C51 118.3(3)
C47 C37 C75 121.5(3)
C51 C37 C75 120.2(3)
C52 C38 H38 118.5
C52 C38 C61 122.9(3)
C61 C38 H38 118.5
C43 C39 C48 177.1(4)
C42 C40 C49 120.7(3)
C42 C40 C50 117.5(3)
C50 C40 C49 121.8(3)
C45 C41 C57 177.0(4)
O11 C42 C65 117.6(3)
C40 C42 O11 120.5(3)
C40 C42 C65 121.9(3)
C39 C43 C32 178.5(3)
C69 C44 C72 179.4(4)
C41 C45 C56 175.2(4)
C50 C46 C26 122.3(3)
C50 C46 C55 117.7(3)
C55 C46 C26 119.9(3)
O12 C47 C37 117.3(3)
O12 C47 C61 120.8(3)
C61 C47 C37 121.8(3)
C39 C48 C60 117.9(3)
C59 C48 C39 119.4(3)
C59 C48 C60 122.7(3)
C24 C49 H49 107.0
C40 C49 C24 112.9(3)
C40 C49 H49 107.0
C61 C49 C24 115.3(3)
C61 C49 C40 107.0(3)
C61 C49 H49 107.0
C40 C50 H50 118.5
C46 C50 C40 122.9(3)
C46 C50 H50 118.5
O5 C51 C37 116.7(3)
O5 C51 C52 121.5(3)
C52 C51 C37 121.7(3)
C38 C52 C34 122.2(3)
C51 C52 C34 120.0(3)
C51 C52 C38 117.8(3)
C82 C53 C76 176.8(4)
C62 C54 C71 119.3(3)
C62 C54 C94 122.8(3)
C71 C54 C94 117.8(3)
O10 C55 C46 121.1(3)
O10 C55 C65 117.3(3)
C46 C55 C65 121.6(3)
C45 C56 C92 116.4(3)
C70 C56 C45 119.4(3)
C70 C56 C92 124.2(3)
C33 C57 C41 120.2(3)
C63 C57 C33 118.5(3)
C63 C57 C41 121.2(3)
C12 C58 C27 115.5(3)
C12 C58 C29 113.7(3)
C12 C58 H58 106.7
C27 C58 H58 106.7
C29 C58 C27 107.0(2)
C29 C58 H58 106.7
C48 C59 C67 176.3(3)
C48 C60 C96 107.4(3)
C90 C60 C48 111.0(3)
C90 C60 C96 108.8(3)
C90 C60 C104 110.4(3)
C104 C60 C48 108.9(3)
C104 C60 C96 110.4(3)
C38 C61 C47 117.4(3)
C38 C61 C49 122.6(3)
C47 C61 C49 119.9(3)
C66 C62 C54 178.6(4)
O9 C63 C31 121.1(3)
O9 C63 C57 117.1(3)
C31 C63 C57 121.6(3)
C28 C64 C34 121.8(3)
C35 C64 C28 117.2(3)
C35 C64 C34 120.9(3)
C42 C65 C55 118.3(3)
C42 C65 C81 120.8(3)
C55 C65 C81 120.8(3)
C62 C66 C77 118.7(3)
C62 C66 C100 124.3(3)
C77 C66 C100 117.0(3)
C59 C67 C80 120.2(3)
C59 C67 C88 122.5(3)
C80 C67 C88 117.3(3)
C81 C68 C72 179.0(4)
C44 C69 C85 117.2(3)
C44 C69 C87 123.4(3)
C85 C69 C87 119.4(3)
C56 C70 C76 174.1(4)
C93 C71 C54 178.8(4)
C44 C72 C68 119.1(3)
C44 C72 C74 123.0(3)
C68 C72 C74 117.9(3)
O9 C73 H73A 109.1
O9 C73 H73B 109.1
O10 C73 O9 112.7(3)
O10 C73 H73A 109.1
O10 C73 H73B 109.1
H73A C73 H73B 107.8
C72 C74 C95 108.2(3)
C72 C74 C111 109.3(3)
C95 C74 C111 108.8(4)
C106 C74 C72 110.6(3)
C106 C74 C95 109.6(3)
C106 C74 C111 110.3(3)
C77 C75 C37 178.4(4)
C53 C76 C89 117.2(3)
C70 C76 C53 121.4(3)
C70 C76 C89 121.3(3)
C75 C77 C66 176.6(4)
C85 C78 C83 178.8(4)
C80 C79 C86 177.2(4)
C79 C80 C67 178.0(4)
C68 C81 C65 175.9(4)
C53 C82 C91 178.4(4)
O2 C83 C78 109.9(3)
O2 C83 C107 109.0(3)
O2 C83 C118 105.8(3)
C78 C83 C107 110.1(3)
C78 C83 C118 110.2(3)
C107 C83 C118 111.7(3)
O11 C84 O12 112.8(3)
O11 C84 H84A 109.0
O11 C84 H84B 109.0
O12 C84 H84A 109.0
O12 C84 H84B 109.0
H84A C84 H84B 107.8
C78 C85 C69 178.1(4)
O4 C86 C79 111.2(3)
O4 C86 C121 109.6(4)
O4 C86 C124 104.7(4)
C79 C86 C121 109.3(4)
C79 C86 C124 110.0(3)
C124 C86 C121 112.1(4)
C69 C87 C98 109.2(3)
C110 C87 C69 110.3(3)
C110 C87 C98 109.7(3)
C112 C87 C69 108.5(3)
C112 C87 C98 109.5(3)
C112 C87 C110 109.6(3)
C108 C88 C67 108.4(3)
C115 C88 C67 111.0(3)
C115 C88 C108 109.6(4)
C115 C88 C120 110.3(3)
C120 C88 C67 108.5(3)
C120 C88 C108 109.1(4)
C101 C89 C76 108.1(3)
C101 C89 C109 111.0(3)
C102 C89 C76 110.9(3)
C102 C89 C101 109.3(3)
C102 C89 C109 109.8(3)
C109 C89 C76 107.8(3)
C60 C90 H90A 109.5
C60 C90 H90B 109.5
C60 C90 H90C 109.5
H90A C90 H90B 109.5
H90A C90 H90C 109.5
H90B C90 H90C 109.5
O3 C91 C82 110.8(3)
O3 C91 C113 106.0(3)
O3 C91 C119 109.1(3)
C82 C91 C113 109.0(3)
C82 C91 C119 109.8(3)
C119 C91 C113 112.1(4)
C99 C92 C56 110.4(3)
C103 C92 C56 108.4(3)
C103 C92 C99 110.3(3)
C105 C92 C56 108.7(3)
C105 C92 C99 109.9(3)
C105 C92 C103 109.0(3)
C71 C93 C97 177.3(4)
C114 C94 C54 109.4(3)
C114 C94 C116 110.0(3)
C114 C94 C125 109.6(3)
C116 C94 C54 109.1(3)
C116 C94 C125 108.9(3)
C125 C94 C54 109.7(3)
C74 C95 H95A 109.5
C74 C95 H95B 109.5
C74 C95 H95C 109.5
H95A C95 H95B 109.5
H95A C95 H95C 109.5
H95B C95 H95C 109.5
C60 C96 H96A 109.5
C60 C96 H96B 109.5
C60 C96 H96C 109.5
H96A C96 H96B 109.5
H96A C96 H96C 109.5
H96B C96 H96C 109.5
O1 C97 C93 110.6(3)
O1 C97 C117 110.3(4)
O1 C97 C123 105.6(3)
C93 C97 C117 109.4(3)
C93 C97 C123 109.2(4)
C117 C97 C123 111.7(4)
C87 C98 H98A 109.5
C87 C98 H98B 109.5
C87 C98 H98C 109.5
H98A C98 H98B 109.5
H98A C98 H98C 109.5
H98B C98 H98C 109.5
C92 C99 H99A 109.5
C92 C99 H99B 109.5
C92 C99 H99C 109.5
H99A C99 H99B 109.5
H99A C99 H99C 109.5
H99B C99 H99C 109.5
C122 C100 C66 108.7(3)
C126 C100 C66 109.9(3)
C126 C100 C122 109.9(4)
C127 C100 C66 110.2(3)
C127 C100 C122 108.4(4)
C127 C100 C126 109.7(3)
C89 C101 H10E 109.5
C89 C101 H10F 109.5
C89 C101 H10G 109.5
H10E C101 H10F 109.5
H10E C101 H10G 109.5
H10F C101 H10G 109.5
C89 C102 H10H 109.5
C89 C102 H10I 109.5
C89 C102 H10J 109.5
H10H C102 H10I 109.5
H10H C102 H10J 109.5
H10I C102 H10J 109.5
C92 C103 H10K 109.5
C92 C103 H10L 109.5
C92 C103 H10M 109.5
H10K C103 H10L 109.5
H10K C103 H10M 109.5
H10L C103 H10M 109.5
C60 C104 H10N 109.5
C60 C104 H10O 109.5
C60 C104 H10P 109.5
H10N C104 H10O 109.5
H10N C104 H10P 109.5
H10O C104 H10P 109.5
C92 C105 H10Q 109.5
C92 C105 H10R 109.5
C92 C105 H10S 109.5
H10Q C105 H10R 109.5
H10Q C105 H10S 109.5
H10R C105 H10S 109.5
C74 C106 H10T 109.5
C74 C106 H10U 109.5
C74 C106 H10V 109.5
H10T C106 H10U 109.5
H10T C106 H10V 109.5
H10U C106 H10V 109.5
C83 C107 H10W 109.5
C83 C107 H10X 109.5
C83 C107 H10Y 109.5
H10W C107 H10X 109.5
H10W C107 H10Y 109.5
H10X C107 H10Y 109.5
C88 C108 H 109.5
C88 C108 H10Z 109.5
C88 C108 HA 109.5
H C108 H10Z 109.5
H C108 HA 109.5
H10Z C108 HA 109.5
C89 C109 H10 109.5
C89 C109 HB 109.5
C89 C109 HC 109.5
H10 C109 HB 109.5
H10 C109 HC 109.5
HB C109 HC 109.5
C87 C110 H11C 109.5
C87 C110 H11D 109.5
C87 C110 H11E 109.5
H11C C110 H11D 109.5
H11C C110 H11E 109.5
H11D C110 H11E 109.5
C74 C111 H11F 109.5
C74 C111 H11G 109.5
C74 C111 H11H 109.5
H11F C111 H11G 109.5
H11F C111 H11H 109.5
H11G C111 H11H 109.5
C87 C112 H11I 109.5
C87 C112 H11J 109.5
C87 C112 H11K 109.5
H11I C112 H11J 109.5
H11I C112 H11K 109.5
H11J C112 H11K 109.5
C91 C113 H11L 109.5
C91 C113 H11M 109.5
C91 C113 H11N 109.5
H11L C113 H11M 109.5
H11L C113 H11N 109.5
H11M C113 H11N 109.5
C94 C114 H11O 109.5
C94 C114 H11P 109.5
C94 C114 H11Q 109.5
H11O C114 H11P 109.5
H11O C114 H11Q 109.5
H11P C114 H11Q 109.5
C88 C115 H11R 109.5
C88 C115 H11S 109.5
C88 C115 H11T 109.5
H11R C115 H11S 109.5
H11R C115 H11T 109.5
H11S C115 H11T 109.5
C94 C116 H11U 109.5
C94 C116 H11V 109.5
C94 C116 H11W 109.5
H11U C116 H11V 109.5
H11U C116 H11W 109.5
H11V C116 H11W 109.5
C97 C117 H11X 109.5
C97 C117 H11Y 109.5
C97 C117 HD 109.5
H11X C117 H11Y 109.5
H11X C117 HD 109.5
H11Y C117 HD 109.5
C83 C118 H11Z 109.5
C83 C118 HE 109.5
C83 C118 HF 109.5
H11Z C118 HE 109.5
H11Z C118 HF 109.5
HE C118 HF 109.5
C91 C119 H11 109.5
C91 C119 HG 109.5
C91 C119 HH 109.5
H11 C119 HG 109.5
H11 C119 HH 109.5
HG C119 HH 109.5
C88 C120 H12C 109.5
C88 C120 H12D 109.5
C88 C120 H12E 109.5
H12C C120 H12D 109.5
H12C C120 H12E 109.5
H12D C120 H12E 109.5
C86 C121 H12F 109.5
C86 C121 H12G 109.5
C86 C121 H12H 109.5
H12F C121 H12G 109.5
H12F C121 H12H 109.5
H12G C121 H12H 109.5
C100 C122 H12I 109.5
C100 C122 H12J 109.5
C100 C122 H12K 109.5
H12I C122 H12J 109.5
H12I C122 H12K 109.5
H12J C122 H12K 109.5
C97 C123 H12L 109.5
C97 C123 H12M 109.5
C97 C123 H12N 109.5
H12L C123 H12M 109.5
H12L C123 H12N 109.5
H12M C123 H12N 109.5
C86 C124 H12O 109.5
C86 C124 H12P 109.5
C86 C124 H12Q 109.5
H12O C124 H12P 109.5
H12O C124 H12Q 109.5
H12P C124 H12Q 109.5
C94 C125 H12R 109.5
C94 C125 H12S 109.5
C94 C125 H12T 109.5
H12R C125 H12S 109.5
H12R C125 H12T 109.5
H12S C125 H12T 109.5
C100 C126 H12U 109.5
C100 C126 H12V 109.5
C100 C126 H12W 109.5
H12U C126 H12V 109.5
H12U C126 H12W 109.5
H12V C126 H12W 109.5
C100 C127 H12X 109.5
C100 C127 H12Y 109.5
C100 C127 HI 109.5
H12X C127 H12Y 109.5
H12X C127 HI 109.5
H12Y C127 HI 109.5
O7 C128 O8 112.4(3)
O7 C128 H12Z 109.1
O7 C128 HJ 109.1
O8 C128 H12Z 109.1
O8 C128 HJ 109.1
H12Z C128 HJ 107.8
H1A C1 H1B 109.5
H1A C1 H1C 109.5
H1B C1 H1C 109.5
C2 C1 H1A 109.5
C2 C1 H1B 109.5
C2 C1 H1C 109.5
C3 C2 C1 122.6(10)
C3 C2 H2A 106.7
C3 C2 H2B 106.7
C1 C2 H2A 106.7
C1 C2 H2B 106.7
H2A C2 H2B 106.6
H7A C7 H7B 109.5
H7A C7 H7C 109.5
H7B C7 H7C 109.5
C8 C7 H7A 109.5
C8 C7 H7B 109.5
C8 C7 H7C 109.5
C7 C8 H8A 108.8
C7 C8 H8B 108.8
H8A C8 H8B 107.7
C9 C8 C7 113.8(11)
C9 C8 H8A 108.8
C9 C8 H8B 108.8
C10 C9 H9A 108.7
C10 C9 H9B 108.7
C8 C9 C10 114.0(10)
C8 C9 H9A 108.7
C8 C9 H9B 108.7
H9A C9 H9B 107.6
H1AA C1A H1AB 109.5
H1AA C1A H1AC 109.5
H1AB C1A H1AC 109.5
C2A C1A H1AA 109.5
C2A C1A H1AB 109.5
C2A C1A H1AC 109.5
C3 C2A C1A 112.3(11)
C3 C2A H2AA 109.1
C3 C2A H2AB 109.1
C1A C2A H2AA 109.1
C1A C2A H2AB 109.1
H2AA C2A H2AB 107.9
H7AA C7A H7AB 109.5
H7AA C7A H7AC 109.5
H7AB C7A H7AC 109.5
C8A C7A H7AA 109.5
C8A C7A H7AB 109.5
C8A C7A H7AC 109.5
C7A C8A H8AA 109.3
C7A C8A H8AB 109.3
C7A C8A C9A 111.6(12)
H8AA C8A H8AB 108.0
C9A C8A H8AA 109.3
C9A C8A H8AB 109.3
C10 C9A C8A 111.9(12)
C10 C9A H9AA 109.2
C10 C9A H9AB 109.2
C8A C9A H9AA 109.2
C8A C9A H9AB 109.2
H9AA C9A H9AB 107.9
H6BA C6B H6BB 107.6
H6BC C6B H6BD 107.8
C1B C6B H6BA 108.7
C1B C6B H6BB 108.7
C1B C6B C5B 114.0(4)
C5B C6B H6BA 108.7
C5B C6B H6BB 108.7
C1C C6B H6BC 109.1
C1C C6B H6BD 109.1
C1C C6B C5C 112.6(11)
C5C C6B H6BC 109.1
C5C C6B H6BD 109.1
C6B C1B Br1B 109.5(3)
C6B C1B H1BA 108.7
C6B C1B C2B 116.1(4)
Br1B C1B H1BA 108.7
C2B C1B Br1B 104.9(3)
C2B C1B H1BA 108.7
Br2B C2B H2BA 109.3
C1B C2B Br2B 105.4(3)
C1B C2B H2BA 109.3
C1B C2B C3B 113.4(5)
C3B C2B Br2B 109.9(4)
C3B C2B H2BA 109.3
C2B C3B H3BA 108.9
C2B C3B H3BB 108.9
H3BA C3B H3BB 107.7
C4B C3B C2B 113.3(5)
C4B C3B H3BA 108.9
C4B C3B H3BB 108.9
C3B C4B H4BA 108.9
C3B C4B H4BB 108.9
C3B C4B C5B 113.4(5)
H4BA C4B H4BB 107.7
C5B C4B H4BA 108.9
C5B C4B H4BB 108.9
C6B C5B H5BA 109.9
C6B C5B H5BB 109.9
C4B C5B C6B 109.0(5)
C4B C5B H5BA 109.9
C4B C5B H5BB 109.9
H5BA C5B H5BB 108.3
C6B C1C Br1C 102.4(9)
C6B C1C H1CA 109.3
C6B C1C C2C 119.8(13)
Br1C C1C H1CA 109.3
C2C C1C Br1C 106.1(11)
C2C C1C H1CA 109.3
Br2C C2C H2C 108.5
C1C C2C Br2C 104.1(11)
C1C C2C H2C 108.5
C3C C2C Br2C 113.8(13)
C3C C2C C1C 113.2(14)
C3C C2C H2C 108.5
C2C C3C H3CA 108.3
C2C C3C H3CB 108.3
H3CA C3C H3CB 107.4
C4C C3C C2C 115.9(16)
C4C C3C H3CA 108.3
C4C C3C H3CB 108.3
C3C C4C H4CA 110.7
C3C C4C H4CB 110.7
C3C C4C C5C 105.1(15)
H4CA C4C H4CB 108.8
C5C C4C H4CA 110.7
C5C C4C H4CB 110.7
C6B C5C C4C 120.4(14)
C6B C5C H5CA 107.2
C6B C5C H5CB 107.2
C4C C5C H5CA 107.2
C4C C5C H5CB 107.2
H5CA C5C H5CB 106.9
H7BA C7B H7BB 109.5
H7BA C7B H7BC 109.5
H7BB C7B H7BC 109.5
C8B C7B H7BA 109.5
C8B C7B H7BB 109.5
C8B C7B H7BC 109.5
N1B C8B C7B 178.1(5)

loop_
_geom_bond_atom_site_label_1
_geom_bond_atom_site_label_2
_geom_bond_distance
O1 H1 0.8200
O1 C97 1.427(5)
O2 H2 0.8200
O2 C83 1.440(4)
O3 H3 0.8200
O3 C91 1.425(4)
O4 H4 0.8200
O4 C86 1.424(5)
O5 C36 1.412(4)
O5 C51 1.388(4)
O6 C35 1.388(4)
O6 C36 1.401(4)
O7 C25 1.388(4)
O7 C128 1.415(4)
O8 C33 1.390(4)
O8 C128 1.418(4)
O9 C63 1.387(4)
O9 C73 1.419(4)
O10 C55 1.387(4)
O10 C73 1.408(4)
O11 C42 1.396(4)
O11 C84 1.411(4)
O12 C47 1.390(4)
O12 C84 1.421(4)
C3 H3BC 0.9700
C3 H3BD 0.9700
C3 H3AA 0.9700
C3 H3AB 0.9700
C3 C4 1.505(6)
C3 C2 1.371(9)
C3 C2A 1.419(11)
C4 H4A 0.9700
C4 H4B 0.9700
C4 C5 1.517(5)
C5 H5A 0.9700
C5 H5B 0.9700
C5 C6 1.523(5)
C6 H6A 0.9700
C6 H6B 0.9700
C6 C34 1.533(5)
C10 H10A 0.9700
C10 H10B 0.9700
C10 H10C 0.9700
C10 H10D 0.9700
C10 C11 1.517(5)
C10 C9 1.558(11)
C10 C9A 1.511(12)
C11 H11A 0.9700
C11 H11B 0.9700
C11 C12 1.520(5)
C12 H12A 0.9700
C12 H12B 0.9700
C12 C58 1.524(5)
C13 H13A 0.9600
C13 H13B 0.9600
C13 H13C 0.9600
C13 C14 1.503(8)
C14 H14A 0.9700
C14 H14B 0.9700
C14 C15 1.482(7)
C15 H15A 0.9700
C15 H15B 0.9700
C15 C16 1.567(6)
C16 H16A 0.9700
C16 H16B 0.9700
C16 C17 1.495(5)
C17 H17A 0.9700
C17 H17B 0.9700
C17 C18 1.535(5)
C18 H18A 0.9700
C18 H18B 0.9700
C18 C26 1.532(5)
C19 H19A 0.9600
C19 H19B 0.9600
C19 H19C 0.9600
C19 C20 1.538(8)
C20 H20A 0.9700
C20 H20B 0.9700
C20 C21 1.503(7)
C21 H21A 0.9700
C21 H21B 0.9700
C21 C22 1.529(6)
C22 H22A 0.9700
C22 H22B 0.9700
C22 C23 1.519(5)
C23 H23A 0.9700
C23 H23B 0.9700
C23 C24 1.523(5)
C24 H24A 0.9700
C24 H24B 0.9700
C24 C49 1.524(5)
C25 C29 1.387(5)
C25 C32 1.408(4)
C26 H26 0.9800
C26 C31 1.527(4)
C26 C46 1.529(4)
C27 C30 1.404(4)
C27 C33 1.388(5)
C27 C58 1.525(4)
C28 H28 0.9300
C28 C29 1.392(4)
C28 C64 1.396(4)
C29 C58 1.524(4)
C30 H30 0.9300
C30 C31 1.397(4)
C31 C63 1.394(4)
C32 C35 1.404(5)
C32 C43 1.432(4)
C33 C57 1.400(5)
C34 H34 0.9800
C34 C52 1.523(4)
C34 C64 1.531(4)
C35 C64 1.389(4)
C36 H36A 0.9700
C36 H36B 0.9700
C37 C47 1.399(5)
C37 C51 1.405(5)
C37 C75 1.431(5)
C38 H38 0.9300
C38 C52 1.395(5)
C38 C61 1.397(5)
C39 C43 1.203(4)
C39 C48 1.441(4)
C40 C42 1.386(4)
C40 C49 1.521(4)
C40 C50 1.402(5)
C41 C45 1.202(5)
C41 C57 1.428(4)
C42 C65 1.400(5)
C44 C69 1.312(5)
C44 C72 1.312(5)
C45 C56 1.437(5)
C46 C50 1.388(4)
C46 C55 1.391(5)
C47 C61 1.398(5)
C48 C59 1.314(5)
C48 C60 1.533(5)
C49 H49 0.9800
C49 C61 1.520(5)
C50 H50 0.9300
C51 C52 1.392(5)
C53 C76 1.437(5)
C53 C82 1.206(5)
C54 C62 1.322(5)
C54 C71 1.446(5)
C54 C94 1.535(5)
C55 C65 1.404(5)
C56 C70 1.316(5)
C56 C92 1.535(5)
C57 C63 1.395(4)
C58 H58 0.9800
C59 C67 1.316(5)
C60 C90 1.525(5)
C60 C96 1.536(5)
C60 C104 1.531(5)
C62 C66 1.303(5)
C65 C81 1.421(4)
C66 C77 1.449(5)
C66 C100 1.539(5)
C67 C80 1.442(5)
C67 C88 1.538(5)
C68 C72 1.436(5)
C68 C81 1.202(5)
C69 C85 1.438(5)
C69 C87 1.530(5)
C70 C76 1.318(5)
C71 C93 1.204(5)
C72 C74 1.526(5)
C73 H73A 0.9700
C73 H73B 0.9700
C74 C95 1.528(5)
C74 C106 1.517(5)
C74 C111 1.533(5)
C75 C77 1.198(5)
C76 C89 1.539(5)
C78 C83 1.463(5)
C78 C85 1.210(5)
C79 C80 1.199(5)
C79 C86 1.473(5)
C82 C91 1.484(5)
C83 C107 1.518(5)
C83 C118 1.523(6)
C84 H84A 0.9700
C84 H84B 0.9700
C86 C121 1.519(7)
C86 C124 1.513(6)
C87 C98 1.535(5)
C87 C110 1.529(5)
C87 C112 1.529(5)
C88 C108 1.535(6)
C88 C115 1.527(5)
C88 C120 1.528(6)
C89 C101 1.535(5)
C89 C102 1.520(6)
C89 C109 1.538(6)
C90 H90A 0.9600
C90 H90B 0.9600
C90 H90C 0.9600
C91 C113 1.527(5)
C91 C119 1.513(6)
C92 C99 1.529(5)
C92 C103 1.528(5)
C92 C105 1.522(5)
C93 C97 1.487(5)
C94 C114 1.521(5)
C94 C116 1.522(5)
C94 C125 1.533(5)
C95 H95A 0.9600
C95 H95B 0.9600
C95 H95C 0.9600
C96 H96A 0.9600
C96 H96B 0.9600
C96 H96C 0.9600
C97 C117 1.511(7)
C97 C123 1.514(6)
C98 H98A 0.9600
C98 H98B 0.9600
C98 H98C 0.9600
C99 H99A 0.9600
C99 H99B 0.9600
C99 H99C 0.9600
C100 C122 1.532(6)
C100 C126 1.524(5)
C100 C127 1.523(6)
C101 H10E 0.9600
C101 H10F 0.9600
C101 H10G 0.9600
C102 H10H 0.9600
C102 H10I 0.9600
C102 H10J 0.9600
C103 H10K 0.9600
C103 H10L 0.9600
C103 H10M 0.9600
C104 H10N 0.9600
C104 H10O 0.9600
C104 H10P 0.9600
C105 H10Q 0.9600
C105 H10R 0.9600
C105 H10S 0.9600
C106 H10T 0.9600
C106 H10U 0.9600
C106 H10V 0.9600
C107 H10W 0.9600
C107 H10X 0.9600
C107 H10Y 0.9600
C108 H 0.9600
C108 H10Z 0.9600
C108 HA 0.9600
C109 H10 0.9600
C109 HB 0.9600
C109 HC 0.9600
C110 H11C 0.9600
C110 H11D 0.9600
C110 H11E 0.9600
C111 H11F 0.9600
C111 H11G 0.9600
C111 H11H 0.9600
C112 H11I 0.9600
C112 H11J 0.9600
C112 H11K 0.9600
C113 H11L 0.9600
C113 H11M 0.9600
C113 H11N 0.9600
C114 H11O 0.9600
C114 H11P 0.9600
C114 H11Q 0.9600
C115 H11R 0.9600
C115 H11S 0.9600
C115 H11T 0.9600
C116 H11U 0.9600
C116 H11V 0.9600
C116 H11W 0.9600
C117 H11X 0.9600
C117 H11Y 0.9600
C117 HD 0.9600
C118 H11Z 0.9600
C118 HE 0.9600
C118 HF 0.9600
C119 H11 0.9600
C119 HG 0.9600
C119 HH 0.9600
C120 H12C 0.9600
C120 H12D 0.9600
C120 H12E 0.9600
C121 H12F 0.9600
C121 H12G 0.9600
C121 H12H 0.9600
C122 H12I 0.9600
C122 H12J 0.9600
C122 H12K 0.9600
C123 H12L 0.9600
C123 H12M 0.9600
C123 H12N 0.9600
C124 H12O 0.9600
C124 H12P 0.9600
C124 H12Q 0.9600
C125 H12R 0.9600
C125 H12S 0.9600
C125 H12T 0.9600
C126 H12U 0.9600
C126 H12V 0.9600
C126 H12W 0.9600
C127 H12X 0.9600
C127 H12Y 0.9600
C127 HI 0.9600
C128 H12Z 0.9700
C128 HJ 0.9700
C1 H1A 0.9600
C1 H1B 0.9600
C1 H1C 0.9600
C1 C2 1.520(11)
C2 H2A 0.9700
C2 H2B 0.9700
C7 H7A 0.9600
C7 H7B 0.9600
C7 H7C 0.9600
C7 C8 1.526(14)
C8 H8A 0.9700
C8 H8B 0.9700
C8 C9 1.504(12)
C9 H9A 0.9700
C9 H9B 0.9700
C1A H1AA 0.9600
C1A H1AB 0.9600
C1A H1AC 0.9600
C1A C2A 1.513(12)
C2A H2AA 0.9700
C2A H2AB 0.9700
C7A H7AA 0.9600
C7A H7AB 0.9600
C7A H7AC 0.9600
C7A C8A 1.515(14)
C8A H8AA 0.9700
C8A H8AB 0.9700
C8A C9A 1.533(14)
C9A H9AA 0.9700
C9A H9AB 0.9700
C6B H6BA 0.9700
C6B H6BB 0.9700
C6B H6BC 0.9700
C6B H6BD 0.9700
C6B C1B 1.465(7)
C6B C5B 1.559(7)
C6B C1C 1.439(16)
C6B C5C 1.529(17)
Br1B C1B 1.987(5)
Br2B C2B 2.004(5)
C1B H1BA 0.9800
C1B C2B 1.519(7)
C2B H2BA 0.9800
C2B C3B 1.536(8)
C3B H3BA 0.9700
C3B H3BB 0.9700
C3B C4B 1.492(8)
C4B H4BA 0.9700
C4B H4BB 0.9700
C4B C5B 1.522(9)
C5B H5BA 0.9700
C5B H5BB 0.9700
Br1C C1C 1.973(16)
Br2C C2C 1.955(17)
C1C H1CA 0.9800
C1C C2C 1.55(2)
C2C H2C 0.9800
C2C C3C 1.54(3)
C3C H3CA 0.9700
C3C H3CB 0.9700
C3C C4C 1.54(3)
C4C H4CA 0.9700
C4C H4CB 0.9700
C4C C5C 1.62(3)
C5C H5CA 0.9700
C5C H5CB 0.9700
N1B C8B 1.121(6)
C7B H7BA 0.9600
C7B H7BB 0.9600
C7B H7BC 0.9600
C7B C8B 1.462(7)

loop_
_geom_torsion_atom_site_label_1
_geom_torsion_atom_site_label_2
_geom_torsion_atom_site_label_3
_geom_torsion_atom_site_label_4
_geom_torsion
O5 C51 C52 C34 -9.0(4)
O5 C51 C52 C38 174.3(3)
O6 C35 C64 C28 -175.9(3)
O6 C35 C64 C34 7.3(4)
O7 C25 C29 C28 179.2(3)
O7 C25 C29 C58 -4.7(4)
O7 C25 C32 C35 -176.3(3)
O7 C25 C32 C43 4.3(4)
O8 C33 C57 C41 -5.3(4)
O8 C33 C57 C63 176.0(3)
O10 C55 C65 C42 176.9(3)
O10 C55 C65 C81 -6.0(4)
O11 C42 C65 C55 -177.6(3)
O11 C42 C65 C81 5.3(4)
O12 C47 C61 C38 -176.5(3)
O12 C47 C61 C49 7.3(4)
C3 C4 C5 C6 179.7(4)
C4 C3 C2 C1 -178.5(11)
C4 C3 C2A C1A 174.2(8)
C4 C5 C6 C34 -171.6(3)
C5 C6 C34 C52 -173.7(3)
C5 C6 C34 C64 63.1(4)
C6 C34 C52 C38 -30.6(4)
C6 C34 C52 C51 152.9(3)
C6 C34 C64 C28 33.4(4)
C6 C34 C64 C35 -150.0(3)
C10 C11 C12 C58 174.3(3)
C11 C10 C9 C8 -174.0(12)
C11 C10 C9A C8A -176.6(11)
C11 C12 C58 C27 164.2(3)
C11 C12 C58 C29 -71.4(4)
C13 C14 C15 C16 -177.2(5)
C14 C15 C16 C17 175.1(4)
C15 C16 C17 C18 -164.1(3)
C16 C17 C18 C26 -173.4(3)
C17 C18 C26 C31 -166.1(3)
C17 C18 C26 C46 69.7(4)
C18 C26 C31 C30 -32.4(4)
C18 C26 C31 C63 150.6(3)
C18 C26 C46 C50 37.2(4)
C18 C26 C46 C55 -145.9(3)
C19 C20 C21 C22 179.3(5)
C20 C21 C22 C23 -174.4(4)
C21 C22 C23 C24 -176.4(3)
C22 C23 C24 C49 173.8(3)
C23 C24 C49 C40 -61.3(4)
C23 C24 C49 C61 175.2(3)
C24 C49 C61 C38 33.1(4)
C24 C49 C61 C47 -150.9(3)
C25 O7 C128 O8 -89.7(3)
C25 C29 C58 C12 145.0(3)
C25 C29 C58 C27 -86.2(3)
C25 C32 C35 O6 174.7(3)
C25 C32 C35 C64 -3.1(4)
C26 C31 C63 O9 -7.8(4)
C26 C31 C63 C57 176.9(3)
C26 C46 C50 C40 178.8(3)
C26 C46 C55 O10 4.6(5)
C26 C46 C55 C65 -176.4(3)
C27 C30 C31 C26 -177.4(3)
C27 C30 C31 C63 -0.3(5)
C27 C33 C57 C41 178.6(3)
C27 C33 C57 C63 -0.2(5)
C28 C29 C58 C12 -39.0(4)
C28 C29 C58 C27 89.8(3)
C29 C25 C32 C35 1.3(4)
C29 C25 C32 C43 -178.1(3)
C29 C28 C64 C34 178.1(3)
C29 C28 C64 C35 1.4(4)
C30 C27 C33 O8 -176.4(3)
C30 C27 C33 C57 -0.4(5)
C30 C27 C58 C12 35.3(4)
C30 C27 C58 C29 -92.4(3)
C30 C31 C63 O9 175.1(3)
C30 C31 C63 C57 -0.2(5)
C31 C26 C46 C50 -90.7(4)
C31 C26 C46 C55 86.2(3)
C32 C25 C29 C28 1.7(4)
C32 C25 C29 C58 177.8(3)
C32 C35 C64 C28 1.8(4)
C32 C35 C64 C34 -174.9(3)
C33 O8 C128 O7 93.2(3)
C33 C27 C30 C31 0.7(4)
C33 C27 C58 C12 -148.3(3)
C33 C27 C58 C29 84.0(3)
C33 C57 C63 O9 -175.0(3)
C33 C57 C63 C31 0.5(5)
C35 O6 C36 O5 90.9(3)
C36 O5 C51 C37 -100.3(3)
C36 O5 C51 C52 84.1(4)
C36 O6 C35 C32 97.0(3)
C36 O6 C35 C64 -85.1(3)
C37 C47 C61 C38 0.0(4)
C37 C47 C61 C49 -176.3(3)
C37 C51 C52 C34 175.5(3)
C37 C51 C52 C38 -1.2(5)
C39 C48 C60 C90 174.8(3)
C39 C48 C60 C96 -66.4(4)
C39 C48 C60 C104 53.1(4)
C40 C42 C65 C55 1.3(5)
C40 C42 C65 C81 -175.8(3)
C40 C49 C61 C38 -93.5(3)
C40 C49 C61 C47 82.5(3)
C41 C57 C63 O9 6.2(4)
C41 C57 C63 C31 -178.2(3)
C42 O11 C84 O12 -92.1(3)
C42 C40 C49 C24 145.2(3)
C42 C40 C49 C61 -86.8(3)
C42 C40 C50 C46 -2.8(4)
C43 C32 C35 O6 -5.9(4)
C43 C32 C35 C64 176.2(3)
C44 C69 C87 C98 117.4(4)
C44 C69 C87 C110 -3.2(5)
C44 C69 C87 C112 -123.3(4)
C44 C72 C74 C95 114.0(4)
C44 C72 C74 C106 -6.0(5)
C44 C72 C74 C111 -127.6(4)
C45 C56 C92 C99 -178.7(3)
C45 C56 C92 C103 -57.7(4)
C45 C56 C92 C105 60.7(4)
C46 C26 C31 C30 94.6(3)
C46 C26 C31 C63 -82.4(3)
C46 C55 C65 C42 -2.1(5)
C46 C55 C65 C81 174.9(3)
C47 O12 C84 O11 91.6(4)
C47 C37 C51 O5 -173.2(3)
C47 C37 C51 C52 2.4(5)
C49 C40 C42 O11 -3.3(5)
C49 C40 C42 C65 177.9(3)
C49 C40 C50 C46 -179.5(3)
C50 C40 C42 O11 179.9(3)
C50 C40 C42 C65 1.1(5)
C50 C40 C49 C24 -38.1(4)
C50 C40 C49 C61 89.9(3)
C50 C46 C55 O10 -178.5(3)
C50 C46 C55 C65 0.5(5)
C51 O5 C36 O6 -89.9(3)
C51 C37 C47 O12 174.8(3)
C51 C37 C47 C61 -1.8(4)
C52 C34 C64 C28 -93.2(3)
C52 C34 C64 C35 83.4(3)
C52 C38 C61 C47 1.4(5)
C52 C38 C61 C49 177.5(3)
C53 C76 C89 C101 58.6(4)
C53 C76 C89 C102 178.4(3)
C53 C76 C89 C109 -61.4(4)
C55 O10 C73 O9 92.0(3)
C55 C46 C50 C40 2.0(5)
C58 C27 C30 C31 177.1(3)
C58 C27 C33 O8 7.0(4)
C58 C27 C33 C57 -177.0(3)
C59 C48 C60 C90 -6.6(4)
C59 C48 C60 C96 112.2(4)
C59 C48 C60 C104 -128.3(3)
C59 C67 C88 C108 -119.8(4)
C59 C67 C88 C115 0.6(5)
C59 C67 C88 C120 121.9(4)
C61 C38 C52 C34 -177.4(3)
C61 C38 C52 C51 -0.8(5)
C62 C54 C94 C114 117.7(4)
C62 C54 C94 C116 -121.9(4)
C62 C54 C94 C125 -2.6(5)
C62 C66 C100 C122 -115.7(4)
C62 C66 C100 C126 4.7(5)
C62 C66 C100 C127 125.7(4)
C63 O9 C73 O10 -91.8(3)
C64 C28 C29 C25 -3.1(4)
C64 C28 C29 C58 -179.2(3)
C64 C34 C52 C38 96.3(3)
C64 C34 C52 C51 -80.3(3)
C68 C72 C74 C95 -64.6(4)
C68 C72 C74 C106 175.4(3)
C68 C72 C74 C111 53.8(4)
C70 C56 C92 C99 -0.4(5)
C70 C56 C92 C103 120.6(4)
C70 C56 C92 C105 -121.0(4)
C70 C76 C89 C101 -120.9(4)
C70 C76 C89 C102 -1.1(5)
C70 C76 C89 C109 119.1(4)
C71 C54 C94 C114 -63.5(4)
C71 C54 C94 C116 56.9(4)
C71 C54 C94 C125 176.2(3)
C73 O9 C63 C31 83.3(4)
C73 O9 C63 C57 -101.2(3)
C73 O10 C55 C46 -82.6(4)
C73 O10 C55 C65 98.3(3)
C75 C37 C47 O12 -6.0(4)
C75 C37 C47 C61 177.4(3)
C75 C37 C51 O5 7.6(4)
C75 C37 C51 C52 -176.8(3)
C77 C66 C100 C122 64.6(4)
C77 C66 C100 C126 -175.1(3)
C77 C66 C100 C127 -54.0(4)
C80 C67 C88 C108 60.3(4)
C80 C67 C88 C115 -179.3(3)
C80 C67 C88 C120 -58.0(4)
C84 O11 C42 C40 82.0(4)
C84 O11 C42 C65 -99.1(3)
C84 O12 C47 C37 100.7(3)
C84 O12 C47 C61 -82.6(4)
C85 C69 C87 C98 -62.8(4)
C85 C69 C87 C110 176.7(3)
C85 C69 C87 C112 56.6(4)
C128 O7 C25 C29 80.5(4)
C128 O7 C25 C32 -101.9(3)
C128 O8 C33 C27 -85.4(4)
C128 O8 C33 C57 98.4(3)
C2 C3 C4 C5 179.2(8)
C7 C8 C9 C10 176.2(15)
C9 C10 C11 C12 159.3(8)
C2A C3 C4 C5 80.3(7)
C7A C8A C9A C10 173.6(17)
C9A C10 C11 C12 -179.4(9)
C6B C1B C2B Br2B -78.4(5)
C6B C1B C2B C3B 41.9(6)
C6B C1C C2C Br2C 83.4(14)
C6B C1C C2C C3C -41(2)
Br1B C1B C2B Br2B 160.6(2)
Br1B C1B C2B C3B -79.1(5)
Br2B C2B C3B C4B 73.5(6)
C1B C6B C5B C4B 52.2(6)
C1B C2B C3B C4B -44.2(7)
C2B C3B C4B C5B 53.2(7)
C3B C4B C5B C6B -55.7(7)
C5B C6B C1B Br1B 71.6(5)
C5B C6B C1B C2B -46.8(6)
Br1C C1C C2C Br2C -161.6(8)
Br1C C1C C2C C3C 74.2(17)
Br2C C2C C3C C4C -69.1(17)
C1C C6B C5C C4C -41(2)
C1C C2C C3C C4C 50(2)
C2C C3C C4C C5C -50(2)
C3C C4C C5C C6B 48(2)
C5C C6B C1C Br1C -81.0(11)
C5C C6B C1C C2C 35.9(17)

loop_
_exptl_oxdiff_crystal_face_indexfrac_h
_exptl_oxdiff_crystal_face_indexfrac_k
_exptl_oxdiff_crystal_face_indexfrac_l
_exptl_oxdiff_crystal_face_x
_exptl_oxdiff_crystal_face_y
_exptl_oxdiff_crystal_face_z
1.0048 -0.9929 29.9895 0.6036 -0.7896 0.0886
0.0000 12.0063 2.9980 -0.4433 -0.2543 0.8826
10.0011 -0.9987 1.9986 0.7919 0.4357 0.4330
-10.0011 1.9991 -1.9987 -0.8329 -0.4498 -0.3604
-3.9980 -10.0022 11.9969 0.3194 -0.3910 -0.8809
3.9978 9.0012 -13.9962 -0.3111 0.4619 0.8008
-10.0011 -2.0030 -2.9980 -0.6851 -0.3650 -0.6545
0.0047 0.0075 29.9895 0.4907 -0.8516 0.1114
-1.0007 12.0052 -1.0005 -0.5806 -0.1886 0.8179
-0.0002 -12.0066 -3.9976 0.4270 0.2827 -0.8863
10.0006 2.0022 -0.0010 0.6361 0.4502 0.6434
6.0005 10.0062 2.9977 0.0696 0.0609 1.0362
-0.0048 1.9935 -29.9897 -0.5728 0.8234 0.0338
-4.0035 -7.0092 -21.9914 -0.3599 0.5318 -0.7893
-0.9953 -0.9931 29.9897 0.4600 -0.8853 -0.0110
9.9997 -2.0014 -6.9982 0.6857 0.7052 0.3269
3.9962 -3.0076 -26.9907 -0.0313 1.0000 -0.1189
